data_4111125
loop_
_publ_author_name
'Sara R. Halper'
'Loi Do'
'Jay R. Stork'
'Seth M. Cohen'

_publ_section_title
;
 Topological Control in Heterometallic Metal-Organic Frameworks by Anion
 Templating and Metalloligand Design
;
_journal_name_full 'Journal of the American Chemical Society'
_journal_page_first 15255
_journal_page_last 15268
_journal_paper_doi 10.1021/ja0645483
_journal_volume 128
_journal_year 2006
_chemical_formula_moiety 'C128 H90 Ag3 F6 Fe3 N27 O6 S2, 4(C6 H6), C3 H3, C F3 O3 S, 2(C2 H3 N)'
_chemical_formula_sum 'C160 H123 Ag3 F9 Fe3 N29 O9 S3'
_chemical_formula_weight 3354.25
_chemical_name_common MOF-Fe/AgOTf-1
_chemical_name_systematic
; 
 ? 
;
_space_group_IT_number 15
_symmetry_cell_setting monoclinic
_symmetry_space_group_name_Hall '-C 2yc'
_symmetry_space_group_name_H-M 'C 1 2/c 1'
_atom_sites_solution_hydrogens geom
_atom_sites_solution_primary direct
_atom_sites_solution_secondary difmap
_audit_creation_method SHELXL-97
_cell_angle_alpha 90.00
_cell_angle_beta 110.699(2)
_cell_angle_gamma 90.00
_cell_formula_units_Z 8
_cell_length_a 33.186(5)
_cell_length_b 66.054(10)
_cell_length_c 14.882(2)
_cell_measurement_reflns_used 5029
_cell_measurement_temperature 100(2)
_cell_measurement_theta_max 19.2
_cell_measurement_theta_min 2.37
_cell_volume 30517(8)
_computing_cell_refinement SMART
_computing_data_collection 'SMART 5.054 (Bruker, 2003)'
_computing_data_reduction 'SAINT 6.45A (Bruker, 2003)'
_computing_molecular_graphics 'SHELXTL 5.1 (Sheldrick, 1994)'
_computing_publication_material SHELXL97
_computing_structure_refinement 'SHELXL97 (Sheldrick, 1997)'
_computing_structure_solution 'SHELXS97 (Sheldrick, 1990)'
_diffrn_ambient_temperature 100(2)
_diffrn_detector_area_resol_mean 8.3
_diffrn_measured_fraction_theta_full 0.998
_diffrn_measured_fraction_theta_max 0.998
_diffrn_measurement_device_type 'Bruker APEX'
_diffrn_measurement_method \w
_diffrn_radiation_monochromator graphite
_diffrn_radiation_source 'fine-focus sealed tube'
_diffrn_radiation_type MoK\a
_diffrn_radiation_wavelength 0.71073
_diffrn_reflns_av_R_equivalents 0.1500
_diffrn_reflns_av_sigmaI/netI 0.1376
_diffrn_reflns_limit_h_max 37
_diffrn_reflns_limit_h_min -39
_diffrn_reflns_limit_k_max 79
_diffrn_reflns_limit_k_min -79
_diffrn_reflns_limit_l_max 17
_diffrn_reflns_limit_l_min -17
_diffrn_reflns_number 133235
_diffrn_reflns_theta_full 25.35
_diffrn_reflns_theta_max 25.35
_diffrn_reflns_theta_min 1.31
_diffrn_standards_number 0
_exptl_absorpt_coefficient_mu 0.776
_exptl_absorpt_correction_T_max 0.98805
_exptl_absorpt_correction_T_min 0.81564
_exptl_absorpt_correction_type multi-scan
_exptl_absorpt_process_details 'SADABS 2.10 (Sheldrick, 2004)'
_exptl_crystal_colour red
_exptl_crystal_density_diffrn 1.460
_exptl_crystal_description plate
_exptl_crystal_F_000 13648
_exptl_crystal_size_max 0.32
_exptl_crystal_size_mid 0.15
_exptl_crystal_size_min 0.02
_platon_squeeze_details
;
;
_refine_diff_density_max 1.938
_refine_diff_density_min -0.905
_refine_diff_density_rms 0.136
_refine_ls_extinction_method none
_refine_ls_goodness_of_fit_ref 1.029
_refine_ls_hydrogen_treatment constr
_refine_ls_matrix_type fullcycle
_refine_ls_number_parameters 1953
_refine_ls_number_reflns 27904
_refine_ls_number_restraints 0
_refine_ls_restrained_S_all 1.029
_refine_ls_R_factor_all 0.1620
_refine_ls_R_factor_gt 0.0847
_refine_ls_shift/su_max 0.001
_refine_ls_shift/su_mean 0.000
_refine_ls_structure_factor_coef Fsqd
_refine_ls_weighting_details 'calc w=1/[\s^2^(Fo^2^)+(0.1116P)^2^] where P=(Fo^2^+2Fc^2^)/3'
_refine_ls_weighting_scheme calc
_refine_ls_wR_factor_gt 0.2048
_refine_ls_wR_factor_ref 0.2314
_reflns_number_gt 14733
_reflns_number_total 27904
_reflns_threshold_expression I>2\s(I)
_cod_data_source_file ja0645483rom20060627_113302_01.cif
_cod_data_source_block MOF-Fe/AgOTf-1
_cod_original_cell_volume 30516(8)
_cod_original_sg_symbol_H-M 'C 2/c'
_cod_database_code 4111125

loop_
_symmetry_equiv_pos_as_xyz
'x, y, z'
'-x, y, -z+1/2'
'x+1/2, y+1/2, z'
'-x+1/2, y+1/2, -z+1/2'
'-x, -y, -z'
'x, -y, z-1/2'
'-x+1/2, -y+1/2, -z'
'x+1/2, -y+1/2, z-1/2'

loop_
_atom_site_label
_atom_site_type_symbol
_atom_site_fract_x
_atom_site_fract_y
_atom_site_fract_z
_atom_site_U_iso_or_equiv
_atom_site_adp_type
_atom_site_occupancy
_atom_site_symmetry_multiplicity
_atom_site_calc_flag
_atom_site_refinement_flags
Ag1 Ag 0.34545(2) 0.123735(9) 0.41401(4) 0.03407(18) Uani 1 1 d .
Fe1 Fe 0.35319(4) -0.025940(16) 0.38890(9) 0.0304(3) Uani 1 1 d .
C1 C 0.2840(3) -0.05065(12) 0.2490(6) 0.038(2) Uani 1 1 d .
H1 H 0.2616 -0.0422 0.2537 0.045 Uiso 1 1 calc R
C2 C 0.2769(4) -0.06871(14) 0.1965(7) 0.052(3) Uani 1 1 d .
H2 H 0.2497 -0.0746 0.1611 0.062 Uiso 1 1 calc R
C3 C 0.3166(4) -0.07628(14) 0.2060(7) 0.056(3) Uani 1 1 d .
H3 H 0.3225 -0.0884 0.1787 0.067 Uiso 1 1 calc R
C4 C 0.3471(3) -0.06236(12) 0.2649(6) 0.043(2) Uani 1 1 d .
C5 C 0.3916(3) -0.06235(12) 0.2873(6) 0.042(2) Uani 1 1 d .
C6 C 0.4197(3) -0.04692(13) 0.3298(6) 0.038(2) Uani 1 1 d .
C7 C 0.4650(3) -0.04484(15) 0.3470(7) 0.050(3) Uani 1 1 d .
H7 H 0.4824 -0.0547 0.3313 0.061 Uiso 1 1 calc R
C8 C 0.4789(3) -0.02685(14) 0.3886(7) 0.048(3) Uani 1 1 d .
H8 H 0.5072 -0.0215 0.4056 0.058 Uiso 1 1 calc R
C9 C 0.4431(3) -0.01754(13) 0.4021(7) 0.044(2) Uani 1 1 d .
H9 H 0.4439 -0.0047 0.4311 0.053 Uiso 1 1 calc R
C10 C 0.4105(3) -0.08121(13) 0.2617(7) 0.050(3) Uani 1 1 d .
C11 C 0.4122(3) -0.09827(13) 0.3162(8) 0.059(3) Uani 1 1 d .
H11 H 0.4003 -0.0983 0.3656 0.070 Uiso 1 1 calc R
C12 C 0.4317(3) -0.11523(15) 0.2970(9) 0.063(3) Uani 1 1 d .
H12 H 0.4335 -0.1268 0.3362 0.075 Uiso 1 1 calc R
C13 C 0.4468(7) -0.1002(2) 0.1795(11) 0.188(11) Uani 1 1 d .
H13 H 0.4595 -0.1005 0.1314 0.226 Uiso 1 1 calc R
C14 C 0.4282(6) -0.08254(19) 0.1942(10) 0.147(9) Uani 1 1 d .
H14 H 0.4279 -0.0711 0.1555 0.176 Uiso 1 1 calc R
C15 C 0.4075(3) -0.05756(13) 0.5189(7) 0.046(2) Uani 1 1 d .
H15 H 0.4337 -0.0520 0.5178 0.055 Uiso 1 1 calc R
C16 C 0.4036(3) -0.07652(13) 0.5625(6) 0.046(2) Uani 1 1 d .
H16 H 0.4265 -0.0854 0.5958 0.055 Uiso 1 1 calc R
C17 C 0.3615(3) -0.07928(13) 0.5474(7) 0.046(2) Uani 1 1 d .
H17 H 0.3490 -0.0907 0.5665 0.055 Uiso 1 1 calc R
C18 C 0.3392(3) -0.06186(12) 0.4975(6) 0.036(2) Uani 1 1 d .
C19 C 0.2965(3) -0.05724(12) 0.4761(6) 0.034(2) Uani 1 1 d .
C20 C 0.2776(3) -0.03892(12) 0.4391(6) 0.036(2) Uani 1 1 d .
C21 C 0.2353(3) -0.03201(14) 0.4283(7) 0.044(2) Uani 1 1 d .
H21 H 0.2137 -0.0393 0.4428 0.052 Uiso 1 1 calc R
C22 C 0.2322(3) -0.01229(14) 0.3920(6) 0.040(2) Uani 1 1 d .
H22 H 0.2079 -0.0036 0.3769 0.048 Uiso 1 1 calc R
C23 C 0.2709(3) -0.00793(12) 0.3824(6) 0.036(2) Uani 1 1 d .
H23 H 0.2773 0.0046 0.3596 0.043 Uiso 1 1 calc R
C24 C 0.2684(3) -0.07346(12) 0.4921(6) 0.035(2) Uani 1 1 d .
C25 C 0.2571(3) -0.08983(13) 0.4315(7) 0.044(2) Uani 1 1 d .
H25 H 0.2670 -0.0907 0.3790 0.053 Uiso 1 1 calc R
C26 C 0.2316(3) -0.10497(14) 0.4460(7) 0.049(3) Uani 1 1 d .
H26 H 0.2235 -0.1158 0.4011 0.059 Uiso 1 1 calc R
C27 C 0.2260(3) -0.08882(15) 0.5762(7) 0.056(3) Uani 1 1 d .
H27 H 0.2142 -0.0880 0.6257 0.068 Uiso 1 1 calc R
C28 C 0.2515(3) -0.07281(15) 0.5653(7) 0.052(3) Uani 1 1 d .
H28 H 0.2573 -0.0615 0.6076 0.062 Uiso 1 1 calc R
C29 C 0.3980(3) -0.00942(13) 0.5824(6) 0.035(2) Uani 1 1 d .
H29 H 0.4032 -0.0226 0.6092 0.042 Uiso 1 1 calc R
C30 C 0.4095(3) 0.00841(12) 0.6368(7) 0.039(2) Uani 1 1 d .
H30 H 0.4243 0.0095 0.7042 0.047 Uiso 1 1 calc R
C31 C 0.3951(3) 0.02391(12) 0.5729(7) 0.036(2) Uani 1 1 d .
H31 H 0.3973 0.0380 0.5876 0.044 Uiso 1 1 calc R
C32 C 0.3759(3) 0.01513(12) 0.4801(6) 0.032(2) Uani 1 1 d .
C33 C 0.3588(2) 0.02553(12) 0.3931(6) 0.031(2) Uani 1 1 d .
C34 C 0.3423(3) 0.01631(12) 0.3032(7) 0.037(2) Uani 1 1 d .
C35 C 0.3275(3) 0.02548(12) 0.2113(6) 0.036(2) Uani 1 1 d .
H35 H 0.3270 0.0396 0.1986 0.044 Uiso 1 1 calc R
C36 C 0.3143(3) 0.01079(13) 0.1454(7) 0.039(2) Uani 1 1 d .
H36 H 0.3028 0.0125 0.0776 0.047 Uiso 1 1 calc R
C37 C 0.3207(3) -0.00766(13) 0.1961(6) 0.035(2) Uani 1 1 d .
H37 H 0.3139 -0.0206 0.1665 0.042 Uiso 1 1 calc R
C38 C 0.3586(3) 0.04777(12) 0.3959(6) 0.034(2) Uani 1 1 d .
C39 C 0.3188(3) 0.05773(13) 0.3630(8) 0.053(3) Uani 1 1 d .
H39 H 0.2926 0.0504 0.3361 0.064 Uiso 1 1 calc R
C40 C 0.3188(3) 0.07853(13) 0.3709(8) 0.057(3) Uani 1 1 d .
H40 H 0.2915 0.0850 0.3506 0.068 Uiso 1 1 calc R
C41 C 0.3908(3) 0.08052(12) 0.4276(7) 0.042(2) Uani 1 1 d .
H41 H 0.4163 0.0885 0.4471 0.051 Uiso 1 1 calc R
C42 C 0.3945(3) 0.06009(12) 0.4255(7) 0.043(2) Uani 1 1 d .
H42 H 0.4223 0.0541 0.4449 0.052 Uiso 1 1 calc R
N1 N 0.3254(2) -0.04671(9) 0.2911(5) 0.0340(17) Uani 1 1 d .
N2 N 0.4077(2) -0.02937(10) 0.3682(5) 0.0365(17) Uani 1 1 d .
N3 N 0.4479(4) -0.11677(13) 0.2301(7) 0.076(3) Uani 1 1 d .
N4 N 0.3694(2) -0.04908(9) 0.4807(5) 0.0293(16) Uani 1 1 d .
N5 N 0.2988(2) -0.02355(10) 0.4091(4) 0.0305(16) Uani 1 1 d .
N6 N 0.2177(2) -0.10523(10) 0.5199(5) 0.0406(18) Uani 1 1 d .
N7 N 0.3790(2) -0.00576(9) 0.4892(5) 0.0262(15) Uani 1 1 d .
N8 N 0.3374(2) -0.00476(9) 0.2900(5) 0.0281(16) Uani 1 1 d .
N9 N 0.3525(2) 0.09009(10) 0.4033(5) 0.0374(18) Uani 1 1 d .
Ag2 Ag 0.33111(2) 0.370830(10) -0.02280(5) 0.0423(2) Uani 1 1 d .
Fe2 Fe 0.33391(3) 0.221249(15) -0.09316(7) 0.0209(3) Uani 1 1 d .
C43 C 0.2633(2) 0.19146(12) -0.1854(6) 0.0287(19) Uani 1 1 d .
H43 H 0.2545 0.1982 -0.2457 0.034 Uiso 1 1 calc R
C44 C 0.2471(3) 0.17254(11) -0.1690(6) 0.0297(19) Uani 1 1 d .
H44 H 0.2257 0.1646 -0.2148 0.036 Uiso 1 1 calc R
C45 C 0.2678(2) 0.16808(11) -0.0756(6) 0.0286(19) Uani 1 1 d .
H45 H 0.2642 0.1561 -0.0440 0.034 Uiso 1 1 calc R
C46 C 0.2963(2) 0.18450(11) -0.0320(6) 0.0275(19) Uani 1 1 d .
C47 C 0.3213(2) 0.18704(12) 0.0629(6) 0.0272(19) Uani 1 1 d .
C48 C 0.3455(3) 0.20468(11) 0.1017(5) 0.0265(18) Uani 1 1 d .
C49 C 0.3684(3) 0.20877(13) 0.1992(6) 0.035(2) Uani 1 1 d .
H49 H 0.3705 0.2004 0.2525 0.042 Uiso 1 1 calc R
C50 C 0.3875(2) 0.22763(12) 0.2016(6) 0.0305(19) Uani 1 1 d .
H50 H 0.4049 0.2346 0.2575 0.037 Uiso 1 1 calc R
C51 C 0.3763(2) 0.23432(12) 0.1077(6) 0.0307(19) Uani 1 1 d .
H51 H 0.3850 0.2469 0.0893 0.037 Uiso 1 1 calc R
C52 C 0.3228(3) 0.17066(12) 0.1323(6) 0.0307(19) Uani 1 1 d .
C53 C 0.2873(3) 0.16413(12) 0.1509(6) 0.034(2) Uani 1 1 d .
H53 H 0.2599 0.1699 0.1170 0.041 Uiso 1 1 calc R
C54 C 0.2911(3) 0.14911(12) 0.2193(6) 0.037(2) Uani 1 1 d .
H54 H 0.2662 0.1449 0.2317 0.045 Uiso 1 1 calc R
C55 C 0.3642(3) 0.14624(14) 0.2465(7) 0.047(3) Uani 1 1 d .
H55 H 0.3911 0.1398 0.2783 0.057 Uiso 1 1 calc R
C56 C 0.3626(3) 0.16128(14) 0.1797(7) 0.046(3) Uani 1 1 d .
H56 H 0.3876 0.1651 0.1666 0.056 Uiso 1 1 calc R
C57 C 0.2918(2) 0.23472(12) -0.2923(6) 0.0269(18) Uani 1 1 d .
H57 H 0.2820 0.2468 -0.2721 0.032 Uiso 1 1 calc R
C58 C 0.2813(2) 0.22893(12) -0.3880(6) 0.0281(19) Uani 1 1 d .
H58 H 0.2639 0.2362 -0.4430 0.034 Uiso 1 1 calc R
C59 C 0.3009(2) 0.21066(12) -0.3870(5) 0.0286(19) Uani 1 1 d .
H59 H 0.2992 0.2026 -0.4412 0.034 Uiso 1 1 calc R
C60 C 0.3244(2) 0.20608(11) -0.2891(6) 0.0246(18) Uani 1 1 d .
C61 C 0.3497(2) 0.18909(11) -0.2540(5) 0.0237(17) Uani 1 1 d .
C62 C 0.3748(2) 0.18604(11) -0.1586(6) 0.0266(18) Uani 1 1 d .
C63 C 0.4053(3) 0.17011(11) -0.1195(6) 0.032(2) Uani 1 1 d .
H63 H 0.4110 0.1589 -0.1534 0.039 Uiso 1 1 calc R
C64 C 0.4247(3) 0.17423(12) -0.0222(6) 0.033(2) Uani 1 1 d .
H64 H 0.4463 0.1664 0.0239 0.040 Uiso 1 1 calc R
C65 C 0.4063(2) 0.19203(11) -0.0057(6) 0.0258(18) Uani 1 1 d .
H65 H 0.4141 0.1983 0.0557 0.031 Uiso 1 1 calc R
C66 C 0.3510(3) 0.17325(10) -0.3242(5) 0.0242(18) Uani 1 1 d .
C67 C 0.3174(3) 0.15981(13) -0.3612(6) 0.042(2) Uani 1 1 d .
H67 H 0.2930 0.1605 -0.3421 0.051 Uiso 1 1 calc R
C68 C 0.3195(3) 0.14539(13) -0.4256(7) 0.045(2) Uani 1 1 d .
H68 H 0.2962 0.1361 -0.4483 0.054 Uiso 1 1 calc R
C69 C 0.3842(3) 0.15641(13) -0.4217(7) 0.043(2) Uani 1 1 d .
H69 H 0.4081 0.1552 -0.4426 0.052 Uiso 1 1 calc R
C70 C 0.3857(3) 0.17146(12) -0.3553(6) 0.033(2) Uani 1 1 d .
H70 H 0.4098 0.1803 -0.3318 0.039 Uiso 1 1 calc R
C71 C 0.4173(2) 0.23968(11) -0.0721(5) 0.0245(18) Uani 1 1 d .
H71 H 0.4294 0.2268 -0.0753 0.029 Uiso 1 1 calc R
C72 C 0.4409(3) 0.25762(12) -0.0545(6) 0.0308(19) Uani 1 1 d .
H72 H 0.4707 0.2591 -0.0437 0.037 Uiso 1 1 calc R
C73 C 0.4124(2) 0.27259(11) -0.0560(5) 0.0248(18) Uani 1 1 d .
H73 H 0.4188 0.2866 -0.0464 0.030 Uiso 1 1 calc R
C74 C 0.3716(2) 0.26357(11) -0.0743(5) 0.0206(16) Uani 1 1 d .
C75 C 0.3344(2) 0.27291(11) -0.0786(5) 0.0226(17) Uani 1 1 d .
C76 C 0.2954(2) 0.26287(11) -0.0914(5) 0.0217(17) Uani 1 1 d .
C77 C 0.2542(2) 0.27145(11) -0.1052(5) 0.0256(18) Uani 1 1 d .
H77 H 0.2481 0.2855 -0.1039 0.031 Uiso 1 1 calc R
C78 C 0.2250(3) 0.25619(12) -0.1207(5) 0.0291(19) Uani 1 1 d .
H78 H 0.1951 0.2574 -0.1322 0.035 Uiso 1 1 calc R
C79 C 0.2487(2) 0.23815(12) -0.1160(5) 0.0258(18) Uani 1 1 d .
H79 H 0.2366 0.2250 -0.1238 0.031 Uiso 1 1 calc R
C80 C 0.3346(2) 0.29530(11) -0.0657(6) 0.0256(18) Uani 1 1 d .
C81 C 0.3362(3) 0.30838(11) -0.1373(6) 0.0306(19) Uani 1 1 d .
H81 H 0.3381 0.3031 -0.1951 0.037 Uiso 1 1 calc R
C82 C 0.3350(2) 0.32882(12) -0.1248(6) 0.033(2) Uani 1 1 d .
H82 H 0.3363 0.3375 -0.1746 0.040 Uiso 1 1 calc R
C83 C 0.3319(3) 0.32452(12) 0.0255(6) 0.035(2) Uani 1 1 d .
H83 H 0.3314 0.3299 0.0843 0.042 Uiso 1 1 calc R
C84 C 0.3324(2) 0.30388(12) 0.0152(6) 0.0290(19) Uani 1 1 d .
H84 H 0.3313 0.2954 0.0659 0.035 Uiso 1 1 calc R
N10 N 0.2927(2) 0.19866(9) -0.1051(4) 0.0262(15) Uani 1 1 d .
N11 N 0.35126(19) 0.22050(9) 0.0458(4) 0.0232(14) Uani 1 1 d .
N12 N 0.3301(2) 0.14023(10) 0.2690(5) 0.0379(18) Uani 1 1 d .
N13 N 0.3171(2) 0.22118(9) -0.2331(4) 0.0256(15) Uani 1 1 d .
N14 N 0.37670(18) 0.19953(9) -0.0847(4) 0.0220(14) Uani 1 1 d .
N15 N 0.3512(2) 0.14348(9) -0.4584(5) 0.0314(16) Uani 1 1 d .
N16 N 0.37629(17) 0.24242(9) -0.0838(4) 0.0197(14) Uani 1 1 d .
N17 N 0.29029(18) 0.24194(9) -0.0995(4) 0.0198(14) Uani 1 1 d .
N18 N 0.33205(19) 0.33731(10) -0.0435(5) 0.0276(15) Uani 1 1 d .
Ag3 Ag 0.5000 0.617230(14) -0.2500 0.0539(3) Uani 1 2 d S
Fe3 Fe 0.5000 0.46712(2) -0.2500 0.0321(4) Uani 1 2 d S
C85 C 0.4116(3) 0.40285(12) 0.0189(7) 0.040(2) Uani 1 1 d .
H85 H 0.4134 0.4023 0.0840 0.048 Uiso 1 1 calc R
C86 C 0.4349(3) 0.41766(13) -0.0068(6) 0.040(2) Uani 1 1 d .
H86 H 0.4519 0.4270 0.0397 0.048 Uiso 1 1 calc R
C87 C 0.4332(3) 0.41871(12) -0.0998(6) 0.033(2) Uani 1 1 d .
C88 C 0.4082(3) 0.40442(14) -0.1643(7) 0.055(3) Uani 1 1 d .
H88 H 0.4062 0.4044 -0.2296 0.066 Uiso 1 1 calc R
C89 C 0.3865(3) 0.39034(13) -0.1312(7) 0.045(2) Uani 1 1 d .
H89 H 0.3700 0.3805 -0.1757 0.054 Uiso 1 1 calc R
C90 C 0.4552(3) 0.43461(11) -0.1362(6) 0.0305(19) Uani 1 1 d .
C91 C 0.4306(3) 0.45162(12) -0.1820(6) 0.033(2) Uani 1 1 d .
C92 C 0.3875(3) 0.45564(12) -0.1926(6) 0.037(2) Uani 1 1 d .
H92 H 0.3694 0.4475 -0.1704 0.045 Uiso 1 1 calc R
C93 C 0.3769(3) 0.47336(13) -0.2403(7) 0.044(2) Uani 1 1 d .
H93 H 0.3501 0.4802 -0.2565 0.053 Uiso 1 1 calc R
C94 C 0.4131(3) 0.47980(13) -0.2618(6) 0.038(2) Uani 1 1 d .
H94 H 0.4138 0.4917 -0.2972 0.046 Uiso 1 1 calc R
C95 C 0.5007(3) 0.43200(12) -0.3786(6) 0.035(2) Uani 1 1 d .
C96 C 0.4731(3) 0.41649(13) -0.4340(7) 0.045(2) Uani 1 1 d .
H96 H 0.4814 0.4054 -0.4644 0.054 Uiso 1 1 calc R
C97 C 0.4329(3) 0.42057(13) -0.4350(7) 0.045(2) Uani 1 1 d .
H97 H 0.4074 0.4131 -0.4671 0.053 Uiso 1 1 calc R
C98 C 0.4363(3) 0.43819(13) -0.3788(7) 0.045(2) Uani 1 1 d .
H98 H 0.4128 0.4443 -0.3669 0.054 Uiso 1 1 calc R
C99 C 0.4585(3) 0.48429(14) -0.4442(6) 0.045(2) Uani 1 1 d .
H99 H 0.4519 0.4712 -0.4721 0.054 Uiso 1 1 calc R
C100 C 0.4484(3) 0.50297(13) -0.4968(7) 0.044(2) Uani 1 1 d .
H100 H 0.4348 0.5045 -0.5643 0.052 Uiso 1 1 calc R
C101 C 0.4621(3) 0.51789(13) -0.4305(6) 0.040(2) Uani 1 1 d .
H101 H 0.4590 0.5320 -0.4431 0.048 Uiso 1 1 calc R
C102 C 0.4821(3) 0.50878(12) -0.3386(6) 0.034(2) Uani 1 1 d .
C103 C 0.5000 0.51827(16) -0.2500 0.029(3) Uani 1 2 d S
C104 C 0.5000 0.54142(18) -0.2500 0.035(3) Uani 1 2 d S
C105 C 0.5270(3) 0.55191(12) -0.2863(7) 0.039(2) Uani 1 1 d .
H105 H 0.5455 0.5450 -0.3123 0.046 Uiso 1 1 calc R
C106 C 0.5260(3) 0.57280(13) -0.2833(6) 0.042(2) Uani 1 1 d .
H106 H 0.5451 0.5801 -0.3064 0.050 Uiso 1 1 calc R
N19 N 0.3868(2) 0.38927(10) -0.0427(5) 0.0307(16) Uani 1 1 d .
N20 N 0.4465(2) 0.46681(10) -0.2251(5) 0.0367(17) Uani 1 1 d .
N21 N 0.4765(2) 0.44505(10) -0.3449(5) 0.0346(17) Uani 1 1 d .
N22 N 0.4789(2) 0.48793(10) -0.3493(5) 0.0357(17) Uani 1 1 d .
N23 N 0.5000 0.58344(15) -0.2500 0.041(3) Uani 1 2 d S
Ag4 Ag 0.5000 0.859381(15) 0.2500 0.0681(4) Uani 1 2 d S
Fe4 Fe 0.5000 0.71044(2) 0.2500 0.0223(4) Uani 1 2 d S
C107 C 0.5495(3) 0.64920(13) -0.0891(7) 0.044(2) Uani 1 1 d .
H107 H 0.5693 0.6500 -0.1220 0.053 Uiso 1 1 calc R
C108 C 0.5522(3) 0.66325(12) -0.0173(6) 0.035(2) Uani 1 1 d .
H108 H 0.5735 0.6736 -0.0023 0.042 Uiso 1 1 calc R
C109 C 0.5243(3) 0.66221(12) 0.0315(6) 0.033(2) Uani 1 1 d .
C110 C 0.4955(3) 0.64632(13) 0.0113(7) 0.045(2) Uani 1 1 d .
H110 H 0.4768 0.6446 0.0466 0.054 Uiso 1 1 calc R
C111 C 0.4942(3) 0.63276(13) -0.0620(6) 0.045(2) Uani 1 1 d .
H111 H 0.4744 0.6218 -0.0761 0.054 Uiso 1 1 calc R
C112 C 0.5712(3) 0.68153(12) 0.3521(6) 0.0316(19) Uani 1 1 d .
H112 H 0.5765 0.6877 0.4128 0.038 Uiso 1 1 calc R
C113 C 0.5926(3) 0.66385(12) 0.3370(6) 0.038(2) Uani 1 1 d .
H113 H 0.6142 0.6563 0.3845 0.046 Uiso 1 1 calc R
C114 C 0.5759(3) 0.65990(12) 0.2414(6) 0.036(2) Uani 1 1 d .
H114 H 0.5834 0.6488 0.2100 0.044 Uiso 1 1 calc R
C115 C 0.5453(3) 0.67525(11) 0.1962(6) 0.0300(19) Uani 1 1 d .
C116 C 0.5228(3) 0.67837(12) 0.1011(6) 0.034(2) Uani 1 1 d .
C117 C 0.4969(3) 0.69451(11) 0.0593(5) 0.0268(18) Uani 1 1 d .
C118 C 0.4747(2) 0.69841(12) -0.0391(6) 0.0309(19) Uani 1 1 d .
H118 H 0.4749 0.6901 -0.0910 0.037 Uiso 1 1 calc R
C119 C 0.4531(3) 0.71606(13) -0.0468(6) 0.033(2) Uani 1 1 d .
H119 H 0.4362 0.7227 -0.1046 0.040 Uiso 1 1 calc R
C120 C 0.4606(2) 0.72288(12) 0.0486(5) 0.0254(18) Uani 1 1 d .
H120 H 0.4485 0.7348 0.0646 0.030 Uiso 1 1 calc R
C121 C 0.5864(3) 0.72779(12) 0.2860(6) 0.031(2) Uani 1 1 d .
H121 H 0.5988 0.7147 0.2889 0.037 Uiso 1 1 calc R
C122 C 0.6100(2) 0.74613(12) 0.3029(5) 0.0286(19) Uani 1 1 d .
H122 H 0.6402 0.7476 0.3191 0.034 Uiso 1 1 calc R
C123 C 0.5808(2) 0.76125(12) 0.2914(5) 0.0244(18) Uani 1 1 d .
H123 H 0.5872 0.7753 0.2981 0.029 Uiso 1 1 calc R
C124 C 0.5387(2) 0.75237(11) 0.2674(5) 0.0211(17) Uani 1 1 d .
C125 C 0.5000 0.76177(15) 0.2500 0.024(2) Uani 1 2 d S
C126 C 0.5000 0.78428(17) 0.2500 0.029(3) Uani 1 2 d S
C127 C 0.5052(2) 0.79523(11) 0.1750(6) 0.0264(18) Uani 1 1 d .
H127 H 0.5091 0.7883 0.1227 0.032 Uiso 1 1 calc R
C128 C 0.5048(2) 0.81588(13) 0.1761(6) 0.036(2) Uani 1 1 d .
H128 H 0.5079 0.8231 0.1238 0.043 Uiso 1 1 calc R
N24 N 0.5202(3) 0.63477(10) -0.1127(5) 0.0388(19) Uani 1 1 d .
N25 N 0.54266(19) 0.68830(9) 0.2687(4) 0.0231(14) Uani 1 1 d .
N26 N 0.4866(2) 0.71026(9) 0.1117(4) 0.0253(15) Uani 1 1 d .
N27 N 0.54409(18) 0.73125(9) 0.2654(4) 0.0198(14) Uani 1 1 d .
N28 N 0.5000 0.82633(13) 0.2500 0.028(2) Uani 1 2 d S
S1 S 0.47529(9) 0.12855(5) 0.4785(2) 0.0574(7) Uani 1 1 d .
C129 C 0.4903(5) 0.1275(2) 0.3733(12) 0.089(4) Uani 1 1 d .
F1 F 0.4718(3) 0.11306(15) 0.3194(8) 0.162(5) Uani 1 1 d .
F2 F 0.5344(3) 0.12448(14) 0.4098(9) 0.163(5) Uani 1 1 d .
F3 F 0.4828(3) 0.14578(13) 0.3346(6) 0.116(3) Uani 1 1 d .
O1 O 0.4889(3) 0.10553(14) 0.5114(7) 0.115(4) Uani 1 1 d .
O2 O 0.4303(2) 0.12965(11) 0.4461(5) 0.061(2) Uani 1 1 d .
O3 O 0.4991(2) 0.14261(9) 0.5455(5) 0.0596(19) Uani 1 1 d .
S2 S 0.38363(9) 0.36711(4) 0.24360(18) 0.0476(6) Uani 1 1 d .
C130 C 0.3633(4) 0.37148(15) 0.3400(8) 0.051(3) Uani 1 1 d .
F4 F 0.3928(2) 0.37411(12) 0.4232(4) 0.095(3) Uani 1 1 d .
F5 F 0.3375(2) 0.35653(10) 0.3482(5) 0.082(2) Uani 1 1 d .
F6 F 0.3385(2) 0.38795(10) 0.3250(5) 0.093(2) Uani 1 1 d .
O4 O 0.3452(2) 0.36578(12) 0.1604(5) 0.066(2) Uani 1 1 d .
O5 O 0.4060(2) 0.34824(10) 0.2697(5) 0.063(2) Uani 1 1 d .
O6 O 0.4099(2) 0.38403(10) 0.2486(5) 0.0596(19) Uani 1 1 d .
S3 S 0.28202(8) 0.38295(3) 0.66311(17) 0.0401(6) Uani 1 1 d .
C131 C 0.3076(4) 0.38197(17) 0.5752(9) 0.061(3) Uani 1 1 d .
F7 F 0.3005(2) 0.36450(11) 0.5283(5) 0.086(2) Uani 1 1 d .
F8 F 0.3507(2) 0.38366(10) 0.6158(5) 0.085(2) Uani 1 1 d .
F9 F 0.2936(3) 0.39594(12) 0.5095(5) 0.100(3) Uani 1 1 d .
O7 O 0.3009(2) 0.36673(9) 0.7259(5) 0.0515(17) Uani 1 1 d .
O8 O 0.2371(2) 0.37990(10) 0.6069(4) 0.0524(17) Uani 1 1 d .
O9 O 0.2930(2) 0.40304(9) 0.7035(5) 0.0500(17) Uani 1 1 d .
N29 N 0.3297(4) 0.4561(2) 0.4876(8) 0.120(5) Uani 1 1 d .
C132 C 0.3073(5) 0.4515(2) 0.5274(9) 0.089(4) Uani 1 1 d .
C133 C 0.2784(5) 0.4461(2) 0.5760(10) 0.100(5) Uani 1 1 d .
H13A H 0.2942 0.4385 0.6347 0.150 Uiso 1 1 calc R
H13B H 0.2552 0.4376 0.5338 0.150 Uiso 1 1 calc R
H13C H 0.2661 0.4584 0.5928 0.150 Uiso 1 1 calc R
N30 N 0.2785(3) 0.46407(16) 0.7987(8) 0.082(3) Uani 1 1 d .
C134 C 0.2903(4) 0.47881(19) 0.8384(9) 0.065(3) Uani 1 1 d .
C135 C 0.3046(4) 0.49863(19) 0.8936(10) 0.094(4) Uani 1 1 d .
H13D H 0.3031 0.5096 0.8483 0.141 Uiso 1 1 calc R
H13E H 0.3343 0.4973 0.9387 0.141 Uiso 1 1 calc R
H13F H 0.2855 0.5017 0.9293 0.141 Uiso 1 1 calc R
C136 C 0.2971(5) 0.18597(17) 0.3768(7) 0.070(3) Uani 1 1 d .
H136 H 0.3205 0.1775 0.3789 0.083 Uiso 1 1 calc R
C137 C 0.3007(4) 0.20659(17) 0.3647(7) 0.070(3) Uani 1 1 d .
H137 H 0.3258 0.2125 0.3591 0.084 Uiso 1 1 calc R
C138 C 0.2659(3) 0.21795(15) 0.3612(6) 0.048(3) Uani 1 1 d .
H138 H 0.2674 0.2320 0.3495 0.058 Uiso 1 1 calc R
C139 C 0.2292(4) 0.21119(16) 0.3729(7) 0.059(3) Uani 1 1 d .
H139 H 0.2067 0.2201 0.3732 0.071 Uiso 1 1 calc R
C140 C 0.2270(4) 0.18974(19) 0.3844(7) 0.069(3) Uani 1 1 d .
H140 H 0.2021 0.1839 0.3912 0.083 Uiso 1 1 calc R
C141 C 0.2616(4) 0.17737(15) 0.3858(7) 0.057(3) Uani 1 1 d .
H141 H 0.2602 0.1631 0.3929 0.068 Uiso 1 1 calc R
C142 C 0.1601(4) 0.2093(2) 0.5510(10) 0.086(4) Uani 1 1 d .
H142 H 0.1627 0.2056 0.4916 0.103 Uiso 1 1 calc R
C143 C 0.1635(3) 0.22908(18) 0.5749(8) 0.060(3) Uani 1 1 d .
H143 H 0.1694 0.2389 0.5345 0.072 Uiso 1 1 calc R
C144 C 0.1580(3) 0.23495(17) 0.6611(7) 0.055(3) Uani 1 1 d .
H144 H 0.1583 0.2488 0.6781 0.066 Uiso 1 1 calc R
C145 C 0.1522(3) 0.22013(16) 0.7190(8) 0.054(3) Uani 1 1 d .
H145 H 0.1509 0.2238 0.7796 0.065 Uiso 1 1 calc R
C146 C 0.1484(3) 0.20025(19) 0.6928(10) 0.074(4) Uani 1 1 d .
H146 H 0.1423 0.1904 0.7327 0.089 Uiso 1 1 calc R
C147 C 0.1534(3) 0.19440(18) 0.6057(10) 0.070(4) Uani 1 1 d .
H147 H 0.1521 0.1806 0.5869 0.084 Uiso 1 1 calc R
C148 C 0.3726(3) 0.46970(18) 0.2420(9) 0.067(3) Uani 1 1 d .
H148 H 0.3787 0.4826 0.2724 0.080 Uiso 1 1 calc R
C149 C 0.3751(3) 0.46736(16) 0.1505(8) 0.060(3) Uani 1 1 d .
H149 H 0.3813 0.4787 0.1184 0.072 Uiso 1 1 calc R
C150 C 0.3686(4) 0.4484(2) 0.1063(12) 0.093(5) Uani 1 1 d .
H150 H 0.3709 0.4464 0.0451 0.111 Uiso 1 1 calc R
C151 C 0.3583(4) 0.4322(2) 0.1562(13) 0.095(5) Uani 1 1 d .
H151 H 0.3535 0.4192 0.1278 0.114 Uiso 1 1 calc R
C152 C 0.3552(5) 0.4351(2) 0.2469(13) 0.102(5) Uani 1 1 d .
H152 H 0.3486 0.4240 0.2799 0.122 Uiso 1 1 calc R
C153 C 0.3618(4) 0.45421(19) 0.2879(10) 0.083(4) Uani 1 1 d .
H153 H 0.3588 0.4564 0.3482 0.099 Uiso 1 1 calc R
C154 C 0.4608(4) 0.77159(18) 0.9341(8) 0.078(4) Uani 1 1 d .
H154 H 0.4685 0.7577 0.9349 0.093 Uiso 1 1 calc R
C155 C 0.4819(4) 0.78572(19) 0.9029(9) 0.074(4) Uani 1 1 d .
H155 H 0.5048 0.7819 0.8822 0.089 Uiso 1 1 calc R
C156 C 0.4704(6) 0.8057(3) 0.9012(12) 0.116(7) Uani 1 1 d .
H156 H 0.4861 0.8155 0.8806 0.139 Uiso 1 1 calc R
C157 C 0.4383(6) 0.8117(2) 0.9272(13) 0.117(8) Uani 1 1 d .
H157 H 0.4305 0.8256 0.9221 0.140 Uiso 1 1 calc R
C158 C 0.4154(5) 0.7978(2) 0.9622(9) 0.093(5) Uani 1 1 d .
H158 H 0.3928 0.8022 0.9829 0.112 Uiso 1 1 calc R
C159 C 0.4270(4) 0.77741(19) 0.9656(8) 0.076(4) Uani 1 1 d .
H159 H 0.4122 0.7675 0.9889 0.091 Uiso 1 1 calc R
C160 C 0.5000 0.9344(2) 0.7500 0.057(4) Uani 1 2 d S
H160 H 0.5000 0.9200 0.7500 0.068 Uiso 1 2 calc SR
C161 C 0.5219(4) 0.94526(19) 0.7018(8) 0.076(4) Uani 1 1 d .
H161 H 0.5369 0.9384 0.6672 0.091 Uiso 1 1 calc R
C162 C 0.5218(4) 0.96622(18) 0.7046(10) 0.085(4) Uani 1 1 d .
H162 H 0.5377 0.9735 0.6732 0.102 Uiso 1 1 calc R
C163 C 0.5000 0.9766(3) 0.7500 0.085(6) Uani 1 2 d S
H163 H 0.5000 0.9910 0.7500 0.102 Uiso 1 2 calc SR

loop_
_atom_site_aniso_label
_atom_site_aniso_U_11
_atom_site_aniso_U_22
_atom_site_aniso_U_33
_atom_site_aniso_U_23
_atom_site_aniso_U_13
_atom_site_aniso_U_12
Ag1 0.0509(4) 0.0225(3) 0.0313(4) -0.0010(3) 0.0176(3) 0.0011(3)
Fe1 0.0393(7) 0.0217(6) 0.0375(7) 0.0000(5) 0.0227(6) 0.0002(5)
C1 0.049(6) 0.031(5) 0.034(5) 0.002(4) 0.015(5) 0.002(4)
C2 0.064(7) 0.036(6) 0.050(7) -0.004(5) 0.013(6) -0.007(5)
C3 0.083(9) 0.033(5) 0.047(6) -0.003(5) 0.018(6) -0.006(6)
C4 0.070(7) 0.020(5) 0.042(6) 0.002(4) 0.025(5) 0.009(5)
C5 0.073(7) 0.025(5) 0.042(6) 0.008(4) 0.037(5) 0.015(5)
C6 0.049(6) 0.035(5) 0.041(5) 0.012(4) 0.030(5) 0.019(4)
C7 0.057(7) 0.054(7) 0.059(7) 0.015(5) 0.042(6) 0.020(5)
C8 0.049(6) 0.049(6) 0.061(7) 0.009(5) 0.037(6) 0.013(5)
C9 0.045(6) 0.034(5) 0.062(7) 0.004(5) 0.030(5) -0.003(4)
C10 0.069(7) 0.033(5) 0.047(6) -0.003(4) 0.019(6) 0.022(5)
C11 0.069(7) 0.025(5) 0.103(9) 0.015(5) 0.056(7) 0.007(5)
C12 0.050(7) 0.035(6) 0.098(10) 0.007(6) 0.020(7) 0.003(5)
C13 0.42(3) 0.091(11) 0.128(14) 0.082(10) 0.182(18) 0.175(16)
C14 0.32(2) 0.075(9) 0.107(11) 0.051(8) 0.155(15) 0.124(13)
C15 0.058(7) 0.036(5) 0.045(6) 0.000(4) 0.020(5) -0.001(5)
C16 0.059(7) 0.032(5) 0.043(6) 0.012(4) 0.013(5) 0.009(5)
C17 0.043(6) 0.028(5) 0.074(7) 0.006(5) 0.030(6) -0.006(4)
C18 0.049(6) 0.025(5) 0.029(5) -0.003(4) 0.005(4) -0.003(4)
C19 0.048(6) 0.024(4) 0.040(5) -0.010(4) 0.028(5) -0.005(4)
C20 0.040(5) 0.028(5) 0.045(6) -0.006(4) 0.020(5) -0.007(4)
C21 0.033(5) 0.052(6) 0.049(6) -0.008(5) 0.019(5) -0.014(4)
C22 0.024(5) 0.051(6) 0.047(6) 0.007(4) 0.015(4) 0.001(4)
C23 0.056(6) 0.027(5) 0.032(5) 0.005(4) 0.025(5) 0.007(4)
C24 0.042(5) 0.026(5) 0.038(5) -0.004(4) 0.016(4) -0.008(4)
C25 0.053(6) 0.045(6) 0.048(6) -0.002(4) 0.035(5) -0.011(5)
C26 0.063(7) 0.039(6) 0.052(6) -0.007(5) 0.030(6) -0.010(5)
C27 0.073(8) 0.060(7) 0.050(7) -0.008(5) 0.039(6) -0.016(6)
C28 0.062(7) 0.050(6) 0.053(7) 0.000(5) 0.032(6) -0.004(5)
C29 0.036(5) 0.035(5) 0.038(6) -0.004(4) 0.019(5) -0.003(4)
C30 0.037(5) 0.035(5) 0.052(6) -0.017(4) 0.023(5) -0.008(4)
C31 0.037(5) 0.022(4) 0.057(6) -0.008(4) 0.026(5) -0.006(4)
C32 0.027(5) 0.030(5) 0.042(5) -0.013(4) 0.018(4) -0.007(4)
C33 0.024(5) 0.033(5) 0.043(6) -0.003(4) 0.019(4) -0.005(4)
C34 0.035(5) 0.026(5) 0.060(6) 0.003(4) 0.031(5) -0.002(4)
C35 0.040(5) 0.024(5) 0.053(6) 0.011(4) 0.026(5) 0.007(4)
C36 0.037(5) 0.044(6) 0.039(5) 0.009(4) 0.018(5) 0.002(4)
C37 0.034(5) 0.038(5) 0.041(6) -0.002(4) 0.023(5) -0.002(4)
C38 0.033(5) 0.029(5) 0.043(5) 0.003(4) 0.017(4) 0.004(4)
C39 0.051(6) 0.028(5) 0.090(8) -0.002(5) 0.036(6) -0.011(5)
C40 0.056(7) 0.026(5) 0.106(9) 0.001(5) 0.052(7) 0.010(5)
C41 0.042(6) 0.023(5) 0.063(7) 0.010(4) 0.020(5) -0.001(4)
C42 0.041(6) 0.028(5) 0.067(7) -0.003(4) 0.027(5) -0.002(4)
N1 0.045(5) 0.026(4) 0.035(4) 0.006(3) 0.020(4) 0.003(3)
N2 0.041(5) 0.026(4) 0.045(5) 0.006(3) 0.019(4) 0.004(3)
N3 0.104(8) 0.051(6) 0.070(7) -0.006(5) 0.029(6) 0.036(6)
N4 0.037(4) 0.022(3) 0.034(4) -0.004(3) 0.018(4) -0.001(3)
N5 0.035(4) 0.030(4) 0.026(4) 0.000(3) 0.009(3) -0.007(3)
N6 0.047(5) 0.030(4) 0.049(5) -0.001(4) 0.022(4) -0.011(4)
N7 0.023(4) 0.027(4) 0.031(4) -0.003(3) 0.014(3) -0.005(3)
N8 0.035(4) 0.020(3) 0.039(4) 0.000(3) 0.025(4) 0.001(3)
N9 0.035(4) 0.027(4) 0.050(5) -0.007(3) 0.015(4) -0.008(3)
Ag2 0.0455(4) 0.0272(4) 0.0660(5) -0.0055(3) 0.0343(4) -0.0017(3)
Fe2 0.0186(6) 0.0244(6) 0.0223(6) 0.0004(5) 0.0104(5) 0.0009(5)
C43 0.018(4) 0.036(5) 0.030(5) 0.004(4) 0.005(4) 0.003(4)
C44 0.025(5) 0.026(4) 0.038(5) -0.008(4) 0.012(4) -0.011(4)
C45 0.023(4) 0.026(4) 0.039(5) 0.005(4) 0.013(4) -0.005(4)
C46 0.025(5) 0.030(5) 0.040(5) 0.006(4) 0.027(4) 0.000(4)
C47 0.016(4) 0.038(5) 0.034(5) 0.012(4) 0.017(4) 0.009(4)
C48 0.031(5) 0.031(5) 0.024(5) 0.004(3) 0.018(4) 0.009(4)
C49 0.027(5) 0.051(6) 0.030(5) 0.003(4) 0.013(4) 0.012(4)
C50 0.019(4) 0.037(5) 0.032(5) -0.008(4) 0.004(4) 0.005(4)
C51 0.018(4) 0.038(5) 0.034(5) -0.008(4) 0.007(4) 0.002(4)
C52 0.023(5) 0.043(5) 0.030(5) 0.002(4) 0.016(4) 0.002(4)
C53 0.042(5) 0.033(5) 0.030(5) 0.006(4) 0.018(4) 0.002(4)
C54 0.047(6) 0.032(5) 0.034(5) 0.002(4) 0.015(5) 0.001(4)
C55 0.037(6) 0.059(6) 0.052(6) 0.025(5) 0.022(5) 0.013(5)
C56 0.029(5) 0.052(6) 0.061(7) 0.031(5) 0.020(5) 0.016(4)
C57 0.026(5) 0.028(4) 0.032(5) -0.004(4) 0.017(4) 0.001(4)
C58 0.025(5) 0.035(5) 0.027(5) 0.003(4) 0.012(4) 0.000(4)
C59 0.029(5) 0.038(5) 0.021(4) -0.007(4) 0.013(4) -0.003(4)
C60 0.025(4) 0.024(4) 0.032(5) -0.003(3) 0.018(4) -0.003(3)
C61 0.018(4) 0.030(4) 0.026(5) -0.001(3) 0.012(4) -0.004(3)
C62 0.022(4) 0.017(4) 0.043(5) 0.001(3) 0.014(4) 0.000(3)
C63 0.035(5) 0.023(4) 0.048(6) -0.007(4) 0.027(5) -0.004(4)
C64 0.034(5) 0.028(5) 0.041(6) 0.004(4) 0.017(4) 0.006(4)
C65 0.023(4) 0.030(4) 0.027(5) 0.005(3) 0.012(4) 0.001(4)
C66 0.036(5) 0.017(4) 0.020(4) 0.001(3) 0.011(4) 0.006(4)
C67 0.049(6) 0.040(5) 0.051(6) -0.008(4) 0.035(5) -0.011(5)
C68 0.061(7) 0.033(5) 0.049(6) -0.008(4) 0.030(5) -0.016(5)
C69 0.044(6) 0.036(5) 0.052(6) -0.011(4) 0.022(5) 0.006(5)
C70 0.025(5) 0.030(5) 0.044(5) -0.010(4) 0.015(4) -0.003(4)
C71 0.024(4) 0.023(4) 0.032(5) 0.007(3) 0.017(4) 0.006(3)
C72 0.028(5) 0.032(5) 0.034(5) 0.001(4) 0.013(4) -0.001(4)
C73 0.024(4) 0.025(4) 0.028(5) 0.004(3) 0.013(4) -0.006(3)
C74 0.019(4) 0.026(4) 0.017(4) 0.001(3) 0.007(3) -0.002(3)
C75 0.029(5) 0.027(4) 0.016(4) -0.002(3) 0.013(4) -0.007(3)
C76 0.028(5) 0.026(4) 0.012(4) -0.002(3) 0.008(3) 0.007(3)
C77 0.030(5) 0.026(4) 0.025(4) 0.002(3) 0.015(4) 0.010(4)
C78 0.031(5) 0.034(5) 0.025(5) 0.004(4) 0.013(4) 0.009(4)
C79 0.021(4) 0.035(5) 0.025(4) 0.000(3) 0.012(4) -0.001(4)
C80 0.016(4) 0.025(4) 0.035(5) 0.001(3) 0.009(4) 0.005(3)
C81 0.038(5) 0.022(4) 0.040(5) -0.004(4) 0.024(4) -0.001(4)
C82 0.026(5) 0.031(5) 0.040(5) 0.007(4) 0.008(4) -0.006(4)
C83 0.037(5) 0.040(5) 0.032(5) -0.005(4) 0.019(4) 0.003(4)
C84 0.024(4) 0.036(5) 0.029(5) 0.000(4) 0.012(4) 0.005(4)
N10 0.031(4) 0.023(4) 0.026(4) 0.008(3) 0.013(3) 0.004(3)
N11 0.020(3) 0.031(4) 0.019(4) 0.002(3) 0.008(3) -0.001(3)
N12 0.048(5) 0.031(4) 0.043(5) 0.013(3) 0.026(4) 0.005(4)
N13 0.028(4) 0.028(4) 0.020(4) -0.001(3) 0.007(3) 0.004(3)
N14 0.013(3) 0.032(4) 0.024(4) -0.003(3) 0.009(3) -0.004(3)
N15 0.046(5) 0.025(4) 0.027(4) 0.000(3) 0.017(4) 0.010(3)
N16 0.008(3) 0.037(4) 0.015(3) -0.002(3) 0.005(3) -0.002(3)
N17 0.015(3) 0.032(4) 0.014(3) 0.004(3) 0.006(3) 0.003(3)
N18 0.020(4) 0.037(4) 0.027(4) -0.003(3) 0.010(3) -0.001(3)
Ag3 0.1063(10) 0.0250(5) 0.0319(6) 0.000 0.0265(6) 0.000
Fe3 0.0372(10) 0.0234(9) 0.0393(11) 0.000 0.0178(9) 0.000
C85 0.045(6) 0.035(5) 0.040(6) 0.003(4) 0.017(5) -0.006(4)
C86 0.051(6) 0.041(5) 0.026(5) -0.001(4) 0.009(5) -0.010(5)
C87 0.026(5) 0.033(5) 0.041(5) 0.002(4) 0.015(4) 0.007(4)
C88 0.087(8) 0.043(6) 0.048(6) -0.013(5) 0.040(6) -0.031(6)
C89 0.052(6) 0.039(5) 0.043(6) -0.010(4) 0.016(5) -0.017(5)
C90 0.036(5) 0.023(4) 0.039(5) -0.001(4) 0.022(4) 0.001(4)
C91 0.034(5) 0.033(5) 0.040(5) -0.003(4) 0.023(4) 0.000(4)
C92 0.042(6) 0.036(5) 0.042(6) -0.003(4) 0.024(5) 0.001(4)
C93 0.037(5) 0.042(6) 0.060(7) 0.013(5) 0.024(5) 0.020(4)
C94 0.050(6) 0.034(5) 0.037(5) 0.008(4) 0.023(5) 0.014(4)
C95 0.039(5) 0.023(4) 0.049(6) 0.001(4) 0.022(5) 0.006(4)
C96 0.037(6) 0.030(5) 0.070(7) -0.020(5) 0.023(5) -0.008(4)
C97 0.031(5) 0.040(5) 0.061(7) -0.012(5) 0.015(5) -0.009(4)
C98 0.038(6) 0.033(5) 0.064(7) -0.002(5) 0.017(5) 0.000(4)
C99 0.068(7) 0.039(5) 0.036(6) 0.006(4) 0.028(5) -0.004(5)
C100 0.060(7) 0.032(5) 0.039(6) 0.002(4) 0.018(5) 0.001(5)
C101 0.046(6) 0.028(5) 0.042(6) 0.003(4) 0.010(5) -0.002(4)
C102 0.037(5) 0.029(5) 0.038(5) -0.002(4) 0.015(4) -0.001(4)
C103 0.026(7) 0.024(6) 0.035(7) 0.000 0.010(6) 0.000
C104 0.029(7) 0.040(7) 0.036(7) 0.000 0.011(6) 0.000
C105 0.028(5) 0.029(5) 0.056(6) 0.003(4) 0.013(5) 0.000(4)
C106 0.039(6) 0.044(6) 0.045(6) 0.003(4) 0.017(5) -0.004(4)
N19 0.025(4) 0.028(4) 0.042(5) -0.005(3) 0.015(4) -0.004(3)
N20 0.044(5) 0.029(4) 0.040(4) 0.003(3) 0.017(4) 0.010(3)
N21 0.032(4) 0.029(4) 0.041(5) -0.001(3) 0.011(4) 0.000(3)
N22 0.046(5) 0.034(4) 0.032(4) 0.004(3) 0.020(4) 0.005(3)
N23 0.057(7) 0.034(6) 0.031(6) 0.000 0.014(6) 0.000
Ag4 0.0717(9) 0.0207(5) 0.1306(12) 0.000 0.0588(9) 0.000
Fe4 0.0244(9) 0.0221(8) 0.0254(9) 0.000 0.0149(7) 0.000
C107 0.057(7) 0.034(5) 0.047(6) -0.005(4) 0.026(5) 0.003(5)
C108 0.033(5) 0.035(5) 0.041(5) -0.010(4) 0.018(4) 0.001(4)
C109 0.030(5) 0.036(5) 0.023(5) -0.004(4) -0.005(4) 0.009(4)
C110 0.057(6) 0.041(6) 0.046(6) -0.005(4) 0.028(5) -0.006(5)
C111 0.059(7) 0.036(5) 0.041(6) -0.006(4) 0.020(5) -0.014(5)
C112 0.031(5) 0.032(5) 0.034(5) 0.000(4) 0.014(4) 0.004(4)
C113 0.043(6) 0.031(5) 0.046(6) -0.001(4) 0.021(5) 0.013(4)
C114 0.044(6) 0.037(5) 0.038(5) -0.004(4) 0.026(5) 0.012(4)
C115 0.031(5) 0.027(4) 0.033(5) -0.004(4) 0.013(4) -0.002(4)
C116 0.041(5) 0.039(5) 0.029(5) -0.004(4) 0.020(4) 0.000(4)
C117 0.036(5) 0.018(4) 0.027(5) -0.005(3) 0.013(4) 0.001(4)
C118 0.027(5) 0.039(5) 0.030(5) -0.006(4) 0.015(4) -0.005(4)
C119 0.025(5) 0.046(5) 0.026(5) 0.005(4) 0.005(4) 0.000(4)
C120 0.014(4) 0.035(5) 0.029(5) 0.003(4) 0.010(4) -0.001(3)
C121 0.029(5) 0.034(5) 0.037(5) 0.003(4) 0.019(4) 0.005(4)
C122 0.017(4) 0.045(5) 0.023(4) 0.002(4) 0.006(4) -0.004(4)
C123 0.025(4) 0.029(4) 0.022(4) -0.003(3) 0.011(4) -0.011(4)
C124 0.022(4) 0.022(4) 0.021(4) 0.003(3) 0.009(3) 0.000(3)
C125 0.037(7) 0.022(6) 0.018(6) 0.000 0.017(5) 0.000
C126 0.019(6) 0.032(6) 0.038(7) 0.000 0.012(6) 0.000
C127 0.021(4) 0.025(4) 0.031(5) -0.001(3) 0.007(4) -0.001(3)
C128 0.020(5) 0.039(5) 0.044(6) 0.008(4) 0.007(4) -0.004(4)
N24 0.057(5) 0.024(4) 0.031(4) -0.005(3) 0.011(4) 0.014(4)
N25 0.023(4) 0.027(4) 0.023(4) -0.004(3) 0.012(3) 0.004(3)
N26 0.033(4) 0.026(4) 0.021(4) 0.000(3) 0.016(3) -0.003(3)
N27 0.010(3) 0.032(4) 0.019(3) 0.002(3) 0.008(3) 0.001(3)
N28 0.022(5) 0.018(5) 0.038(6) 0.000 0.003(5) 0.000
S1 0.0475(17) 0.079(2) 0.0534(17) -0.0096(15) 0.0276(14) -0.0032(15)
C129 0.111(12) 0.052(8) 0.139(13) -0.009(8) 0.087(11) 0.000(8)
F1 0.195(10) 0.137(8) 0.221(11) -0.126(8) 0.156(9) -0.085(7)
F2 0.098(7) 0.132(8) 0.309(15) -0.066(8) 0.134(9) -0.016(6)
F3 0.144(8) 0.094(6) 0.124(7) -0.010(5) 0.064(6) -0.021(6)
O1 0.098(7) 0.093(7) 0.127(9) -0.004(6) 0.005(6) -0.051(6)
O2 0.033(4) 0.087(5) 0.065(5) -0.026(4) 0.022(4) -0.008(4)
O3 0.068(5) 0.037(4) 0.069(5) -0.022(3) 0.018(4) -0.016(3)
S2 0.0594(17) 0.0505(16) 0.0411(15) -0.0050(11) 0.0278(14) -0.0004(13)
C130 0.059(7) 0.046(6) 0.062(7) -0.009(5) 0.039(6) -0.018(5)
F4 0.087(5) 0.166(7) 0.039(4) -0.039(4) 0.031(4) -0.044(5)
F5 0.099(5) 0.083(5) 0.081(5) -0.018(4) 0.053(4) -0.038(4)
F6 0.124(6) 0.075(5) 0.115(6) -0.006(4) 0.087(5) 0.012(4)
O4 0.052(5) 0.104(6) 0.036(4) -0.010(4) 0.010(4) 0.008(4)
O5 0.072(5) 0.057(5) 0.071(5) 0.003(4) 0.039(4) 0.013(4)
O6 0.077(5) 0.052(4) 0.070(5) 0.000(3) 0.051(4) -0.011(4)
S3 0.0383(14) 0.0390(13) 0.0449(14) 0.0017(11) 0.0170(12) 0.0005(11)
C131 0.052(8) 0.061(7) 0.069(8) -0.006(6) 0.023(6) 0.002(6)
F7 0.064(4) 0.119(6) 0.082(5) -0.046(4) 0.034(4) 0.004(4)
F8 0.077(5) 0.099(5) 0.103(6) -0.019(4) 0.062(5) -0.019(4)
F9 0.134(7) 0.127(6) 0.070(5) 0.028(5) 0.074(5) 0.029(5)
O7 0.048(4) 0.042(4) 0.060(5) 0.011(3) 0.013(3) -0.008(3)
O8 0.035(4) 0.071(5) 0.046(4) -0.015(3) 0.008(3) 0.004(3)
O9 0.049(4) 0.037(4) 0.073(5) -0.002(3) 0.032(4) -0.006(3)
N29 0.065(8) 0.228(16) 0.070(8) 0.033(9) 0.028(7) -0.016(8)
C132 0.083(10) 0.138(13) 0.055(8) -0.013(8) 0.036(8) -0.024(9)
C133 0.125(12) 0.093(10) 0.112(12) -0.022(8) 0.080(10) -0.040(9)
N30 0.088(8) 0.066(7) 0.106(9) -0.014(6) 0.052(7) -0.017(6)
C134 0.062(8) 0.067(8) 0.079(9) 0.009(7) 0.041(7) 0.004(7)
C135 0.098(10) 0.093(10) 0.117(12) -0.027(9) 0.070(9) -0.035(8)
C136 0.107(11) 0.058(8) 0.048(7) -0.009(5) 0.033(7) 0.008(7)
C137 0.110(10) 0.068(8) 0.036(6) -0.002(5) 0.030(7) 0.030(7)
C138 0.060(7) 0.054(6) 0.032(6) 0.008(4) 0.017(5) 0.014(5)
C139 0.072(8) 0.051(7) 0.036(6) -0.008(5) -0.004(6) -0.008(6)
C140 0.064(8) 0.092(9) 0.036(6) -0.016(6) -0.001(6) -0.006(7)
C141 0.084(9) 0.035(6) 0.046(7) -0.006(5) 0.016(6) 0.002(6)
C142 0.076(9) 0.079(10) 0.102(11) -0.034(9) 0.032(8) 0.005(8)
C143 0.043(7) 0.082(9) 0.058(7) -0.006(6) 0.021(6) -0.008(6)
C144 0.032(6) 0.074(8) 0.053(7) -0.013(6) 0.007(5) -0.001(5)
C145 0.033(6) 0.059(7) 0.069(8) 0.009(6) 0.015(5) 0.006(5)
C146 0.041(7) 0.078(9) 0.072(9) 0.020(7) -0.018(6) 0.006(6)
C147 0.037(6) 0.047(7) 0.091(10) 0.004(7) -0.019(7) 0.010(5)
C148 0.044(7) 0.071(8) 0.089(9) 0.013(7) 0.028(7) 0.006(6)
C149 0.062(7) 0.056(7) 0.070(8) -0.013(6) 0.034(6) 0.001(6)
C150 0.042(7) 0.076(9) 0.153(14) -0.025(10) 0.024(8) 0.003(7)
C151 0.056(8) 0.060(9) 0.163(16) -0.016(10) 0.032(10) 0.013(7)
C152 0.102(12) 0.053(9) 0.168(17) 0.009(9) 0.070(12) 0.014(8)
C153 0.087(10) 0.062(9) 0.103(11) 0.015(8) 0.038(8) 0.006(7)
C154 0.070(9) 0.065(8) 0.050(7) -0.003(6) -0.039(7) 0.007(7)
C155 0.065(8) 0.058(8) 0.073(9) 0.020(6) -0.007(7) -0.009(7)
C156 0.085(12) 0.117(16) 0.083(12) 0.011(10) -0.050(11) -0.040(11)
C157 0.103(13) 0.048(8) 0.112(14) 0.003(8) -0.069(12) -0.025(10)
C158 0.111(12) 0.064(9) 0.073(9) -0.012(7) -0.008(8) 0.025(9)
C159 0.090(10) 0.072(9) 0.053(8) 0.004(6) 0.010(7) 0.004(7)
C160 0.041(9) 0.057(10) 0.077(11) 0.000 0.026(8) 0.000
C161 0.084(9) 0.091(10) 0.067(8) -0.002(7) 0.045(7) 0.011(7)
C162 0.091(10) 0.057(8) 0.095(11) 0.011(7) 0.019(8) -0.014(7)
C163 0.033(9) 0.071(13) 0.144(19) 0.000 0.023(11) 0.000

loop_
_atom_type_symbol
_atom_type_description
_atom_type_scat_dispersion_real
_atom_type_scat_dispersion_imag
_atom_type_scat_source
C C 0.0033 0.0016 'International Tables Vol C Tables 4.2.6.8 and 6.1.1.4'
H H 0.0000 0.0000 'International Tables Vol C Tables 4.2.6.8 and 6.1.1.4'
N N 0.0061 0.0033 'International Tables Vol C Tables 4.2.6.8 and 6.1.1.4'
O O 0.0106 0.0060 'International Tables Vol C Tables 4.2.6.8 and 6.1.1.4'
F F 0.0171 0.0103 'International Tables Vol C Tables 4.2.6.8 and 6.1.1.4'
S S 0.1246 0.1234 'International Tables Vol C Tables 4.2.6.8 and 6.1.1.4'
Fe Fe 0.3463 0.8444 'International Tables Vol C Tables 4.2.6.8 and 6.1.1.4'
Ag Ag -0.8971 1.1015 'International Tables Vol C Tables 4.2.6.8 and 6.1.1.4'

loop_
_geom_angle_atom_site_label_1
_geom_angle_atom_site_label_2
_geom_angle_atom_site_label_3
_geom_angle
_geom_angle_site_symmetry_1
_geom_angle_site_symmetry_3
N9 Ag1 N15 130.7(2) . 1_556
N9 Ag1 N12 113.3(3) . .
N15 Ag1 N12 116.0(2) 1_556 .
N5 Fe1 N2 178.0(3) . .
N5 Fe1 N7 90.3(3) . .
N2 Fe1 N7 91.1(3) . .
N5 Fe1 N8 92.4(3) . .
N2 Fe1 N8 88.9(3) . .
N7 Fe1 N8 90.9(3) . .
N5 Fe1 N1 87.3(3) . .
N2 Fe1 N1 91.2(3) . .
N7 Fe1 N1 177.3(3) . .
N8 Fe1 N1 90.6(3) . .
N5 Fe1 N4 89.8(3) . .
N2 Fe1 N4 88.8(3) . .
N7 Fe1 N4 93.4(3) . .
N8 Fe1 N4 175.1(3) . .
N1 Fe1 N4 85.1(3) . .
N1 C1 C2 112.1(9) . .
N1 C1 H1 124.0 . .
C2 C1 H1 124.0 . .
C3 C2 C1 106.7(9) . .
C3 C2 H2 126.7 . .
C1 C2 H2 126.7 . .
C2 C3 C4 106.2(9) . .
C2 C3 H3 126.9 . .
C4 C3 H3 126.9 . .
N1 C4 C5 122.8(8) . .
N1 C4 C3 109.1(9) . .
C5 C4 C3 127.8(9) . .
C6 C5 C4 126.8(8) . .
C6 C5 C10 117.1(9) . .
C4 C5 C10 116.1(9) . .
C5 C6 N2 123.6(8) . .
C5 C6 C7 130.4(8) . .
N2 C6 C7 106.0(8) . .
C8 C7 C6 109.5(8) . .
C8 C7 H7 125.3 . .
C6 C7 H7 125.3 . .
C7 C8 C9 106.3(9) . .
C7 C8 H8 126.8 . .
C9 C8 H8 126.8 . .
N2 C9 C8 111.1(8) . .
N2 C9 H9 124.5 . .
C8 C9 H9 124.5 . .
C14 C10 C11 116.8(9) . .
C14 C10 C5 125.4(9) . .
C11 C10 C5 117.7(9) . .
C12 C11 C10 118.1(10) . .
C12 C11 H11 121.0 . .
C10 C11 H11 121.0 . .
N3 C12 C11 125.4(11) . .
N3 C12 H12 117.3 . .
C11 C12 H12 117.3 . .
N3 C13 C14 122.4(13) . .
N3 C13 H13 118.8 . .
C14 C13 H13 118.8 . .
C10 C14 C13 121.3(12) . .
C10 C14 H14 119.4 . .
C13 C14 H14 119.4 . .
N4 C15 C16 109.9(9) . .
N4 C15 H15 125.0 . .
C16 C15 H15 125.0 . .
C17 C16 C15 107.2(8) . .
C17 C16 H16 126.4 . .
C15 C16 H16 126.4 . .
C16 C17 C18 107.1(8) . .
C16 C17 H17 126.4 . .
C18 C17 H17 126.4 . .
C19 C18 N4 124.8(7) . .
C19 C18 C17 127.1(8) . .
N4 C18 C17 107.9(8) . .
C18 C19 C20 124.9(8) . .
C18 C19 C24 117.0(8) . .
C20 C19 C24 118.0(8) . .
C19 C20 N5 123.6(8) . .
C19 C20 C21 127.8(8) . .
N5 C20 C21 108.6(7) . .
C22 C21 C20 106.0(8) . .
C22 C21 H21 127.0 . .
C20 C21 H21 127.0 . .
C23 C22 C21 106.9(8) . .
C23 C22 H22 126.5 . .
C21 C22 H22 126.5 . .
N5 C23 C22 112.3(7) . .
N5 C23 H23 123.8 . .
C22 C23 H23 123.8 . .
C25 C24 C28 116.6(8) . .
C25 C24 C19 120.1(7) . .
C28 C24 C19 123.3(8) . .
C24 C25 C26 120.6(8) . .
C24 C25 H25 119.7 . .
C26 C25 H25 119.7 . .
N6 C26 C25 123.4(9) . .
N6 C26 H26 118.3 . .
C25 C26 H26 118.3 . .
N6 C27 C28 122.6(9) . .
N6 C27 H27 118.7 . .
C28 C27 H27 118.7 . .
C24 C28 C27 119.7(9) . .
C24 C28 H28 120.1 . .
C27 C28 H28 120.1 . .
N7 C29 C30 112.5(8) . .
N7 C29 H29 123.8 . .
C30 C29 H29 123.8 . .
C31 C30 C29 105.7(8) . .
C31 C30 H30 127.2 . .
C29 C30 H30 127.2 . .
C30 C31 C32 107.3(7) . .
C30 C31 H31 126.4 . .
C32 C31 H31 126.4 . .
N7 C32 C33 124.8(7) . .
N7 C32 C31 108.6(7) . .
C33 C32 C31 126.5(8) . .
C34 C33 C32 124.7(8) . .
C34 C33 C38 117.3(8) . .
C32 C33 C38 118.0(7) . .
C33 C34 N8 123.5(8) . .
C33 C34 C35 128.7(8) . .
N8 C34 C35 107.7(8) . .
C36 C35 C34 108.1(8) . .
C36 C35 H35 126.0 . .
C34 C35 H35 126.0 . .
C35 C36 C37 106.6(8) . .
C35 C36 H36 126.7 . .
C37 C36 H36 126.7 . .
N8 C37 C36 111.6(8) . .
N8 C37 H37 124.2 . .
C36 C37 H37 124.2 . .
C42 C38 C39 115.8(8) . .
C42 C38 C33 125.9(8) . .
C39 C38 C33 118.3(8) . .
C40 C39 C38 117.9(9) . .
C40 C39 H39 121.1 . .
C38 C39 H39 121.1 . .
N9 C40 C39 126.3(9) . .
N9 C40 H40 116.9 . .
C39 C40 H40 116.9 . .
N9 C41 C42 123.0(8) . .
N9 C41 H41 118.5 . .
C42 C41 H41 118.5 . .
C41 C42 C38 121.3(9) . .
C41 C42 H42 119.4 . .
C38 C42 H42 119.4 . .
C1 N1 C4 106.0(7) . .
C1 N1 Fe1 128.6(6) . .
C4 N1 Fe1 124.7(6) . .
C9 N2 C6 107.0(7) . .
C9 N2 Fe1 127.3(6) . .
C6 N2 Fe1 124.7(6) . .
C12 N3 C13 116.0(10) . .
C12 N3 Ag4 117.2(8) . 1_545
C13 N3 Ag4 120.8(10) . 1_545
C15 N4 C18 107.8(7) . .
C15 N4 Fe1 127.4(6) . .
C18 N4 Fe1 123.3(6) . .
C23 N5 C20 106.1(7) . .
C23 N5 Fe1 126.6(6) . .
C20 N5 Fe1 126.4(6) . .
C26 N6 C27 116.7(8) . .
C26 N6 Ag2 118.7(6) . 4_545
C27 N6 Ag2 122.9(6) . 4_545
C29 N7 C32 105.9(7) . .
C29 N7 Fe1 126.2(5) . .
C32 N7 Fe1 127.3(5) . .
C37 N8 C34 106.0(7) . .
C37 N8 Fe1 126.2(5) . .
C34 N8 Fe1 127.8(6) . .
C40 N9 C41 115.5(7) . .
C40 N9 Ag1 120.8(6) . .
C41 N9 Ag1 123.8(6) . .
N18 Ag2 N6 137.3(2) . 4
N18 Ag2 N19 116.9(2) . .
N6 Ag2 N19 104.0(2) 4 .
N11 Fe2 N16 90.4(2) . .
N11 Fe2 N13 178.3(3) . .
N16 Fe2 N13 90.3(2) . .
N11 Fe2 N17 90.3(2) . .
N16 Fe2 N17 90.3(2) . .
N13 Fe2 N17 91.3(2) . .
N11 Fe2 N10 90.7(3) . .
N16 Fe2 N10 176.9(2) . .
N13 Fe2 N10 88.5(3) . .
N17 Fe2 N10 92.6(2) . .
N11 Fe2 N14 88.7(2) . .
N16 Fe2 N14 91.8(2) . .
N13 Fe2 N14 89.7(2) . .
N17 Fe2 N14 177.7(2) . .
N10 Fe2 N14 85.3(2) . .
N10 C43 C44 111.3(7) . .
N10 C43 H43 124.3 . .
C44 C43 H43 124.3 . .
C45 C44 C43 106.5(7) . .
C45 C44 H44 126.8 . .
C43 C44 H44 126.8 . .
C44 C45 C46 108.4(7) . .
C44 C45 H45 125.8 . .
C46 C45 H45 125.8 . .
C47 C46 N10 124.7(7) . .
C47 C46 C45 128.3(7) . .
N10 C46 C45 106.9(7) . .
C46 C47 C48 124.7(7) . .
C46 C47 C52 119.1(7) . .
C48 C47 C52 116.2(7) . .
N11 C48 C49 109.5(7) . .
N11 C48 C47 123.5(7) . .
C49 C48 C47 126.9(7) . .
C50 C49 C48 105.9(7) . .
C50 C49 H49 127.1 . .
C48 C49 H49 127.1 . .
C51 C50 C49 107.6(7) . .
C51 C50 H50 126.2 . .
C49 C50 H50 126.2 . .
N11 C51 C50 110.6(7) . .
N11 C51 H51 124.7 . .
C50 C51 H51 124.7 . .
C53 C52 C56 118.9(8) . .
C53 C52 C47 123.3(7) . .
C56 C52 C47 117.9(7) . .
C52 C53 C54 120.5(8) . .
C52 C53 H53 119.7 . .
C54 C53 H53 119.7 . .
N12 C54 C53 121.5(8) . .
N12 C54 H54 119.3 . .
C53 C54 H54 119.3 . .
N12 C55 C56 124.3(8) . .
N12 C55 H55 117.9 . .
C56 C55 H55 117.9 . .
C55 C56 C52 117.8(8) . .
C55 C56 H56 121.1 . .
C52 C56 H56 121.1 . .
N13 C57 C58 111.4(7) . .
N13 C57 H57 124.3 . .
C58 C57 H57 124.3 . .
C59 C58 C57 106.6(7) . .
C59 C58 H58 126.7 . .
C57 C58 H58 126.7 . .
C58 C59 C60 106.5(7) . .
C58 C59 H59 126.7 . .
C60 C59 H59 126.7 . .
N13 C60 C61 124.8(7) . .
N13 C60 C59 108.5(6) . .
C61 C60 C59 126.7(7) . .
C62 C61 C60 124.7(7) . .
C62 C61 C66 117.4(7) . .
C60 C61 C66 117.9(7) . .
C61 C62 N14 123.8(7) . .
C61 C62 C63 127.4(7) . .
N14 C62 C63 108.6(7) . .
C64 C63 C62 106.3(7) . .
C64 C63 H63 126.8 . .
C62 C63 H63 126.8 . .
C65 C64 C63 106.3(7) . .
C65 C64 H64 126.9 . .
C63 C64 H64 126.9 . .
N14 C65 C64 113.1(7) . .
N14 C65 H65 123.5 . .
C64 C65 H65 123.5 . .
C67 C66 C70 117.4(7) . .
C67 C66 C61 120.7(7) . .
C70 C66 C61 121.9(7) . .
C68 C67 C66 119.6(8) . .
C68 C67 H67 120.2 . .
C66 C67 H67 120.2 . .
N15 C68 C67 124.8(8) . .
N15 C68 H68 117.6 . .
C67 C68 H68 117.6 . .
N15 C69 C70 124.2(8) . .
N15 C69 H69 117.9 . .
C70 C69 H69 117.9 . .
C66 C70 C69 118.2(8) . .
C66 C70 H70 120.9 . .
C69 C70 H70 120.9 . .
N16 C71 C72 113.2(7) . .
N16 C71 H71 123.4 . .
C72 C71 H71 123.4 . .
C73 C72 C71 105.7(7) . .
C73 C72 H72 127.1 . .
C71 C72 H72 127.1 . .
C72 C73 C74 108.0(7) . .
C72 C73 H73 126.0 . .
C74 C73 H73 126.0 . .
C75 C74 C73 127.5(7) . .
C75 C74 N16 124.7(6) . .
C73 C74 N16 107.7(6) . .
C74 C75 C76 124.7(7) . .
C74 C75 C80 118.6(6) . .
C76 C75 C80 116.6(6) . .
N17 C76 C75 123.9(6) . .
N17 C76 C77 107.5(6) . .
C75 C76 C77 128.5(7) . .
C78 C77 C76 108.6(7) . .
C78 C77 H77 125.7 . .
C76 C77 H77 125.7 . .
C77 C78 C79 105.4(7) . .
C77 C78 H78 127.3 . .
C79 C78 H78 127.3 . .
N17 C79 C78 111.8(7) . .
N17 C79 H79 124.1 . .
C78 C79 H79 124.1 . .
C84 C80 C81 116.8(7) . .
C84 C80 C75 121.9(7) . .
C81 C80 C75 121.3(7) . .
C82 C81 C80 120.0(8) . .
C82 C81 H81 120.0 . .
C80 C81 H81 120.0 . .
C81 C82 N18 122.7(8) . .
C81 C82 H82 118.6 . .
N18 C82 H82 118.6 . .
N18 C83 C84 122.8(8) . .
N18 C83 H83 118.6 . .
C84 C83 H83 118.6 . .
C80 C84 C83 121.4(8) . .
C80 C84 H84 119.3 . .
C83 C84 H84 119.3 . .
C43 N10 C46 106.9(6) . .
C43 N10 Fe2 127.6(5) . .
C46 N10 Fe2 124.2(5) . .
C51 N11 C48 106.3(6) . .
C51 N11 Fe2 126.0(5) . .
C48 N11 Fe2 127.2(5) . .
C55 N12 C54 117.0(7) . .
C55 N12 Ag1 116.3(6) . .
C54 N12 Ag1 124.1(5) . .
C57 N13 C60 107.0(6) . .
C57 N13 Fe2 125.5(5) . .
C60 N13 Fe2 127.0(5) . .
C65 N14 C62 105.7(6) . .
C65 N14 Fe2 127.6(5) . .
C62 N14 Fe2 125.2(5) . .
C68 N15 C69 115.8(7) . .
C68 N15 Ag1 121.8(6) . 1_554
C69 N15 Ag1 121.5(6) . 1_554
C71 N16 C74 105.4(6) . .
C71 N16 Fe2 126.4(5) . .
C74 N16 Fe2 127.7(4) . .
C79 N17 C76 106.7(6) . .
C79 N17 Fe2 124.9(5) . .
C76 N17 Fe2 128.4(5) . .
C83 N18 C82 116.3(7) . .
C83 N18 Ag2 121.2(5) . .
C82 N18 Ag2 122.4(5) . .
N23 Ag3 N24 121.21(18) . .
N23 Ag3 N24 121.21(18) . 2_654
N24 Ag3 N24 117.6(4) . 2_654
N20 Fe3 N20 178.8(4) 2_654 .
N20 Fe3 N22 92.6(3) 2_654 2_654
N20 Fe3 N22 88.3(3) . 2_654
N20 Fe3 N22 88.3(3) 2_654 .
N20 Fe3 N22 92.6(3) . .
N22 Fe3 N22 90.8(4) 2_654 .
N20 Fe3 N21 88.4(3) 2_654 2_654
N20 Fe3 N21 90.7(3) . 2_654
N22 Fe3 N21 91.8(3) 2_654 2_654
N22 Fe3 N21 175.8(3) . 2_654
N20 Fe3 N21 90.7(3) 2_654 .
N20 Fe3 N21 88.4(3) . .
N22 Fe3 N21 175.8(3) 2_654 .
N22 Fe3 N21 91.9(3) . .
N21 Fe3 N21 85.7(4) 2_654 .
N19 C85 C86 123.6(8) . .
N19 C85 H85 118.2 . .
C86 C85 H85 118.2 . .
C87 C86 C85 119.3(8) . .
C87 C86 H86 120.3 . .
C85 C86 H86 120.3 . .
C86 C87 C88 117.7(8) . .
C86 C87 C90 123.7(8) . .
C88 C87 C90 118.6(8) . .
C89 C88 C87 118.2(9) . .
C89 C88 H88 120.9 . .
C87 C88 H88 120.9 . .
N19 C89 C88 125.4(8) . .
N19 C89 H89 117.3 . .
C88 C89 H89 117.3 . .
C95 C90 C91 124.2(7) 2_654 .
C95 C90 C87 118.2(7) 2_654 .
C91 C90 C87 117.5(7) . .
N20 C91 C92 110.4(7) . .
N20 C91 C90 123.1(7) . .
C92 C91 C90 126.5(8) . .
C93 C92 C91 106.6(8) . .
C93 C92 H92 126.7 . .
C91 C92 H92 126.7 . .
C92 C93 C94 107.3(8) . .
C92 C93 H93 126.3 . .
C94 C93 H93 126.3 . .
N20 C94 C93 111.0(7) . .
N20 C94 H94 124.5 . .
C93 C94 H94 124.5 . .
N21 C95 C90 124.7(7) . 2_654
N21 C95 C96 108.6(7) . .
C90 C95 C96 126.6(8) 2_654 .
C97 C96 C95 107.0(8) . .
C97 C96 H96 126.5 . .
C95 C96 H96 126.5 . .
C96 C97 C98 106.4(8) . .
C96 C97 H97 126.8 . .
C98 C97 H97 126.8 . .
N21 C98 C97 111.5(8) . .
N21 C98 H98 124.3 . .
C97 C98 H98 124.3 . .
N22 C99 C100 110.5(8) . .
N22 C99 H99 124.8 . .
C100 C99 H99 124.8 . .
C101 C100 C99 105.9(8) . .
C101 C100 H100 127.0 . .
C99 C100 H100 127.0 . .
C100 C101 C102 108.3(8) . .
C100 C101 H101 125.8 . .
C102 C101 H101 125.8 . .
N22 C102 C103 123.2(8) . .
N22 C102 C101 108.5(7) . .
C103 C102 C101 128.2(8) . .
C102 C103 C102 126.4(10) 2_654 .
C102 C103 C104 116.8(5) 2_654 .
C102 C103 C104 116.8(5) . .
C105 C104 C105 120.0(11) . 2_654
C105 C104 C103 120.0(6) . .
C105 C104 C103 120.0(6) 2_654 .
C106 C105 C104 117.5(9) . .
C106 C105 H105 121.3 . .
C104 C105 H105 121.3 . .
N23 C106 C105 124.2(9) . .
N23 C106 H106 117.9 . .
C105 C106 H106 117.9 . .
C89 N19 C85 115.7(7) . .
C89 N19 Ag2 115.7(6) . .
C85 N19 Ag2 126.2(6) . .
C94 N20 C91 104.6(7) . .
C94 N20 Fe3 126.2(6) . .
C91 N20 Fe3 128.2(5) . .
C98 N21 C95 106.5(7) . .
C98 N21 Fe3 127.6(6) . .
C95 N21 Fe3 125.4(6) . .
C99 N22 C102 106.6(7) . .
C99 N22 Fe3 125.2(6) . .
C102 N22 Fe3 128.2(6) . .
C106 N23 C106 116.6(11) 2_654 .
C106 N23 Ag3 121.7(5) 2_654 .
C106 N23 Ag3 121.7(5) . .
N28 Ag4 N3 133.7(3) . 2_665
N28 Ag4 N3 133.7(3) . 1_565
N3 Ag4 N3 92.6(6) 2_665 1_565
N26 Fe4 N26 179.3(4) 2_655 .
N26 Fe4 N27 89.9(2) 2_655 .
N26 Fe4 N27 90.6(2) . .
N26 Fe4 N27 90.6(2) 2_655 2_655
N26 Fe4 N27 89.9(2) . 2_655
N27 Fe4 N27 91.0(3) . 2_655
N26 Fe4 N25 87.8(2) 2_655 .
N26 Fe4 N25 91.7(3) . .
N27 Fe4 N25 92.0(2) . .
N27 Fe4 N25 176.7(2) 2_655 .
N26 Fe4 N25 91.7(3) 2_655 2_655
N26 Fe4 N25 87.8(2) . 2_655
N27 Fe4 N25 176.7(2) . 2_655
N27 Fe4 N25 92.0(2) 2_655 2_655
N25 Fe4 N25 85.1(3) . 2_655
N24 C107 C108 121.8(9) . .
N24 C107 H107 119.1 . .
C108 C107 H107 119.1 . .
C109 C108 C107 120.1(8) . .
C109 C108 H108 119.9 . .
C107 C108 H108 119.9 . .
C108 C109 C110 118.0(8) . .
C108 C109 C116 121.7(8) . .
C110 C109 C116 120.2(8) . .
C109 C110 C111 118.9(9) . .
C109 C110 H110 120.5 . .
C111 C110 H110 120.5 . .
N24 C111 C110 121.9(8) . .
N24 C111 H111 119.1 . .
C110 C111 H111 119.1 . .
N25 C112 C113 110.8(7) . .
N25 C112 H112 124.6 . .
C113 C112 H112 124.6 . .
C114 C113 C112 106.4(8) . .
C114 C113 H113 126.8 . .
C112 C113 H113 126.8 . .
C113 C114 C115 108.5(7) . .
C113 C114 H114 125.8 . .
C115 C114 H114 125.8 . .
C116 C115 N25 122.8(7) . .
C116 C115 C114 129.6(8) . .
N25 C115 C114 107.5(7) . .
C115 C116 C117 127.9(8) . .
C115 C116 C109 118.0(7) . .
C117 C116 C109 114.1(7) . .
C116 C117 C118 128.7(7) . .
C116 C117 N26 123.8(7) . .
C118 C117 N26 107.4(6) . .
C119 C118 C117 108.2(7) . .
C119 C118 H118 125.9 . .
C117 C118 H118 125.9 . .
C118 C119 C120 106.7(7) . .
C118 C119 H119 126.6 . .
C120 C119 H119 126.6 . .
N26 C120 C119 110.4(7) . .
N26 C120 H120 124.8 . .
C119 C120 H120 124.8 . .
N27 C121 C122 111.2(7) . .
N27 C121 H121 124.4 . .
C122 C121 H121 124.4 . .
C123 C122 C121 106.4(7) . .
C123 C122 H122 126.8 . .
C121 C122 H122 126.8 . .
C122 C123 C124 108.5(7) . .
C122 C123 H123 125.8 . .
C124 C123 H123 125.8 . .
C125 C124 N27 124.3(7) . .
C125 C124 C123 128.9(7) . .
N27 C124 C123 106.9(6) . .
C124 C125 C124 126.0(10) . 2_655
C124 C125 C126 117.0(5) . .
C124 C125 C126 117.0(5) 2_655 .
C127 C126 C127 117.3(10) . 2_655
C127 C126 C125 121.3(5) . .
C127 C126 C125 121.3(5) 2_655 .
C128 C127 C126 120.3(8) . .
C128 C127 H127 119.8 . .
C126 C127 H127 119.8 . .
N28 C128 C127 121.6(8) . .
N28 C128 H128 119.2 . .
C127 C128 H128 119.2 . .
C107 N24 C111 119.0(8) . .
C107 N24 Ag3 124.9(6) . .
C111 N24 Ag3 114.8(6) . .
C112 N25 C115 106.8(6) . .
C112 N25 Fe4 127.6(5) . .
C115 N25 Fe4 125.4(5) . .
C120 N26 C117 107.3(6) . .
C120 N26 Fe4 126.5(5) . .
C117 N26 Fe4 125.4(5) . .
C121 N27 C124 107.0(6) . .
C121 N27 Fe4 125.6(5) . .
C124 N27 Fe4 127.1(4) . .
C128 N28 C128 118.7(10) . 2_655
C128 N28 Ag4 120.7(5) . .
C128 N28 Ag4 120.7(5) 2_655 .
O3 S1 O2 118.6(4) . .
O3 S1 O1 112.7(5) . .
O2 S1 O1 107.7(5) . .
O3 S1 C129 113.0(6) . .
O2 S1 C129 107.0(6) . .
O1 S1 C129 95.3(6) . .
F1 C129 F3 116.1(15) . .
F1 C129 F2 110.7(11) . .
F3 C129 F2 108.1(11) . .
F1 C129 S1 111.2(10) . .
F3 C129 S1 105.9(9) . .
F2 C129 S1 104.1(11) . .
O6 S2 O4 116.2(5) . .
O6 S2 O5 115.2(5) . .
O4 S2 O5 113.5(5) . .
O6 S2 C130 103.3(4) . .
O4 S2 C130 103.2(5) . .
O5 S2 C130 103.0(5) . .
F4 C130 F6 105.3(9) . .
F4 C130 F5 107.7(9) . .
F6 C130 F5 103.9(8) . .
F4 C130 S2 114.4(7) . .
F6 C130 S2 112.1(7) . .
F5 C130 S2 112.5(7) . .
O7 S3 O8 113.7(4) . .
O7 S3 O9 115.6(4) . .
O8 S3 O9 115.1(4) . .
O7 S3 C131 104.0(5) . .
O8 S3 C131 103.4(5) . .
O9 S3 C131 102.8(5) . .
F9 C131 F7 105.7(10) . .
F9 C131 F8 108.7(10) . .
F7 C131 F8 105.8(9) . .
F9 C131 S3 112.6(8) . .
F7 C131 S3 111.8(8) . .
F8 C131 S3 111.8(8) . .
N29 C132 C133 178.5(19) . .
C132 C133 H13A 109.5 . .
C132 C133 H13B 109.5 . .
H13A C133 H13B 109.5 . .
C132 C133 H13C 109.5 . .
H13A C133 H13C 109.5 . .
H13B C133 H13C 109.5 . .
N30 C134 C135 177.5(12) . .
C134 C135 H13D 109.5 . .
C134 C135 H13E 109.5 . .
H13D C135 H13E 109.5 . .
C134 C135 H13F 109.5 . .
H13D C135 H13F 109.5 . .
H13E C135 H13F 109.5 . .
C141 C136 C137 122.8(12) . .
C141 C136 H136 118.6 . .
C137 C136 H136 118.6 . .
C138 C137 C136 115.9(13) . .
C138 C137 H137 122.0 . .
C136 C137 H137 122.0 . .
C137 C138 C139 126.7(11) . .
C137 C138 H138 116.7 . .
C139 C138 H138 116.7 . .
C138 C139 C140 115.1(11) . .
C138 C139 H139 122.4 . .
C140 C139 H139 122.4 . .
C141 C140 C139 120.1(11) . .
C141 C140 H140 120.0 . .
C139 C140 H140 120.0 . .
C136 C141 C140 119.3(11) . .
C136 C141 H141 120.3 . .
C140 C141 H141 120.3 . .
C147 C142 C143 124.4(13) . .
C147 C142 H142 117.8 . .
C143 C142 H142 117.8 . .
C142 C143 C144 118.7(11) . .
C142 C143 H143 120.7 . .
C144 C143 H143 120.7 . .
C145 C144 C143 118.0(11) . .
C145 C144 H144 121.0 . .
C143 C144 H144 121.0 . .
C144 C145 C146 122.1(12) . .
C144 C145 H145 118.9 . .
C146 C145 H145 118.9 . .
C145 C146 C147 119.6(12) . .
C145 C146 H146 120.2 . .
C147 C146 H146 120.2 . .
C142 C147 C146 116.9(12) . .
C142 C147 H147 121.5 . .
C146 C147 H147 121.5 . .
C153 C148 C149 121.8(12) . .
C153 C148 H148 119.1 . .
C149 C148 H148 119.1 . .
C150 C149 C148 120.2(12) . .
C150 C149 H149 119.9 . .
C148 C149 H149 119.9 . .
C149 C150 C151 117.3(15) . .
C149 C150 H150 121.4 . .
C151 C150 H150 121.4 . .
C152 C151 C150 121.3(14) . .
C152 C151 H151 119.3 . .
C150 C151 H151 119.3 . .
C153 C152 C151 119.4(14) . .
C153 C152 H152 120.3 . .
C151 C152 H152 120.3 . .
C148 C153 C152 119.9(14) . .
C148 C153 H153 120.1 . .
C152 C153 H153 120.1 . .
C155 C154 C159 119.8(12) . .
C155 C154 H154 120.1 . .
C159 C154 H154 120.1 . .
C154 C155 C156 119.9(16) . .
C154 C155 H155 120.0 . .
C156 C155 H155 120.0 . .
C157 C156 C155 122.2(18) . .
C157 C156 H156 118.9 . .
C155 C156 H156 118.9 . .
C156 C157 C158 121.0(17) . .
C156 C157 H157 119.5 . .
C158 C157 H157 119.5 . .
C159 C158 C157 117.7(16) . .
C159 C158 H158 121.2 . .
C157 C158 H158 121.2 . .
C158 C159 C154 119.3(13) . .
C158 C159 H159 120.3 . .
C154 C159 H159 120.3 . .
C161 C160 C161 117.8(15) . 2_656
C161 C160 H160 121.1 . .
C161 C160 H160 121.1 2_656 .
C162 C161 C160 119.6(12) . .
C162 C161 H161 120.2 . .
C160 C161 H161 120.2 . .
C163 C162 C161 122.4(14) . .
C163 C162 H162 118.8 . .
C161 C162 H162 118.8 . .
C162 C163 C162 118.3(19) . 2_656
C162 C163 H163 120.9 . .
C162 C163 H163 120.9 2_656 .

loop_
_geom_bond_atom_site_label_1
_geom_bond_atom_site_label_2
_geom_bond_distance
_geom_bond_site_symmetry_2
Ag1 N9 2.246(7) .
Ag1 N15 2.256(6) 1_556
Ag1 N12 2.308(7) .
Fe1 N5 1.937(7) .
Fe1 N2 1.952(7) .
Fe1 N7 1.958(6) .
Fe1 N8 1.963(6) .
Fe1 N1 1.975(7) .
Fe1 N4 1.993(7) .
C1 N1 1.320(11) .
C1 C2 1.400(12) .
C1 H1 0.9500 .
C2 C3 1.370(14) .
C2 H2 0.9500 .
C3 C4 1.418(13) .
C3 H3 0.9500 .
C4 N1 1.392(10) .
C4 C5 1.395(13) .
C5 C6 1.375(13) .
C5 C10 1.502(11) .
C6 N2 1.411(10) .
C6 C7 1.440(13) .
C7 C8 1.344(13) .
C7 H7 0.9500 .
C8 C9 1.413(12) .
C8 H8 0.9500 .
C9 N2 1.352(11) .
C9 H9 0.9500 .
C10 C14 1.335(15) .
C10 C11 1.377(12) .
C11 C12 1.373(13) .
C11 H11 0.9500 .
C12 N3 1.290(14) .
C12 H12 0.9500 .
C13 N3 1.323(15) .
C13 C14 1.371(15) .
C13 H13 0.9500 .
C14 H14 0.9500 .
C15 N4 1.314(11) .
C15 C16 1.437(12) .
C15 H15 0.9500 .
C16 C17 1.347(12) .
C16 H16 0.9500 .
C17 C18 1.427(12) .
C17 H17 0.9500 .
C18 C19 1.372(12) .
C18 N4 1.398(10) .
C19 C20 1.384(11) .
C19 C24 1.493(11) .
C20 N5 1.397(10) .
C20 C21 1.431(12) .
C21 C22 1.400(12) .
C21 H21 0.9500 .
C22 C23 1.374(11) .
C22 H22 0.9500 .
C23 N5 1.349(10) .
C23 H23 0.9500 .
C24 C25 1.372(11) .
C24 C28 1.390(12) .
C25 C26 1.376(12) .
C25 H25 0.9500 .
C26 N6 1.335(11) .
C26 H26 0.9500 .
C27 N6 1.338(11) .
C27 C28 1.399(13) .
C27 H27 0.9500 .
C28 H28 0.9500 .
C29 N7 1.327(10) .
C29 C30 1.404(11) .
C29 H29 0.9500 .
C30 C31 1.364(12) .
C30 H30 0.9500 .
C31 C32 1.423(11) .
C31 H31 0.9500 .
C32 N7 1.387(10) .
C32 C33 1.397(11) .
C33 C34 1.394(12) .
C33 C38 1.470(11) .
C34 N8 1.407(10) .
C34 C35 1.415(12) .
C35 C36 1.338(12) .
C35 H35 0.9500 .
C36 C37 1.410(11) .
C36 H36 0.9500 .
C37 N8 1.322(10) .
C37 H37 0.9500 .
C38 C42 1.379(12) .
C38 C39 1.400(12) .
C39 C40 1.379(12) .
C39 H39 0.9500 .
C40 N9 1.298(11) .
C40 H40 0.9500 .
C41 N9 1.349(11) .
C41 C42 1.357(11) .
C41 H41 0.9500 .
C42 H42 0.9500 .
N3 Ag4 2.280(9) 1_545
N6 Ag2 2.275(7) 4_545
Ag2 N18 2.238(6) .
Ag2 N6 2.274(7) 4
Ag2 N19 2.317(6) .
Fe2 N11 1.941(6) .
Fe2 N16 1.953(6) .
Fe2 N13 1.957(6) .
Fe2 N17 1.969(6) .
Fe2 N10 1.989(6) .
Fe2 N14 1.991(6) .
C43 N10 1.334(10) .
C43 C44 1.416(10) .
C43 H43 0.9500 .
C44 C45 1.348(11) .
C44 H44 0.9500 .
C45 C46 1.433(11) .
C45 H45 0.9500 .
C46 C47 1.373(11) .
C46 N10 1.408(9) .
C47 C48 1.418(11) .
C47 C52 1.483(10) .
C48 N11 1.391(9) .
C48 C49 1.405(11) .
C49 C50 1.392(11) .
C49 H49 0.9500 .
C50 C51 1.385(11) .
C50 H50 0.9500 .
C51 N11 1.353(9) .
C51 H51 0.9500 .
C52 C53 1.373(11) .
C52 C56 1.401(11) .
C53 C54 1.394(11) .
C53 H53 0.9500 .
C54 N12 1.373(11) .
C54 H54 0.9500 .
C55 N12 1.349(11) .
C55 C56 1.393(11) .
C55 H55 0.9500 .
C56 H56 0.9500 .
C57 N13 1.326(9) .
C57 C58 1.394(11) .
C57 H57 0.9500 .
C58 C59 1.369(10) .
C58 H58 0.9500 .
C59 C60 1.421(11) .
C59 H59 0.9500 .
C60 N13 1.374(9) .
C60 C61 1.388(10) .
C61 C62 1.384(10) .
C61 C66 1.491(10) .
C62 N14 1.400(9) .
C62 C63 1.432(11) .
C63 C64 1.389(11) .
C63 H63 0.9500 .
C64 C65 1.386(10) .
C64 H64 0.9500 .
C65 N14 1.334(9) .
C65 H65 0.9500 .
C66 C67 1.379(11) .
C66 C70 1.389(10) .
C67 C68 1.370(11) .
C67 H67 0.9500 .
C68 N15 1.314(11) .
C68 H68 0.9500 .
C69 N15 1.344(11) .
C69 C70 1.391(11) .
C69 H69 0.9500 .
C70 H70 0.9500 .
C71 N16 1.321(9) .
C71 C72 1.394(10) .
C71 H71 0.9500 .
C72 C73 1.364(10) .
C72 H72 0.9500 .
C73 C74 1.412(10) .
C73 H73 0.9500 .
C74 C75 1.363(10) .
C74 N16 1.418(9) .
C75 C76 1.406(10) .
C75 C80 1.491(10) .
C76 N17 1.393(9) .
C76 C77 1.426(10) .
C77 C78 1.359(11) .
C77 H77 0.9500 .
C78 C79 1.415(10) .
C78 H78 0.9500 .
C79 N17 1.337(9) .
C79 H79 0.9500 .
C80 C84 1.356(10) .
C80 C81 1.387(11) .
C81 C82 1.366(10) .
C81 H81 0.9500 .
C82 N18 1.367(10) .
C82 H82 0.9500 .
C83 N18 1.330(10) .
C83 C84 1.372(11) .
C83 H83 0.9500 .
C84 H84 0.9500 .
N15 Ag1 2.256(6) 1_554
Ag3 N23 2.232(10) .
Ag3 N24 2.236(7) .
Ag3 N24 2.236(7) 2_654
Fe3 N20 1.938(7) 2_654
Fe3 N20 1.938(7) .
Fe3 N22 1.958(7) 2_654
Fe3 N22 1.958(7) .
Fe3 N21 1.987(7) 2_654
Fe3 N21 1.987(7) .
C85 N19 1.339(10) .
C85 C86 1.381(11) .
C85 H85 0.9500 .
C86 C87 1.368(11) .
C86 H86 0.9500 .
C87 C88 1.392(12) .
C87 C90 1.487(11) .
C88 C89 1.370(12) .
C88 H88 0.9500 .
C89 N19 1.315(11) .
C89 H89 0.9500 .
C90 C95 1.410(11) 2_654
C90 C91 1.415(11) .
C91 N20 1.390(10) .
C91 C92 1.409(11) .
C92 C93 1.350(11) .
C92 H92 0.9500 .
C93 C94 1.411(12) .
C93 H93 0.9500 .
C94 N20 1.356(10) .
C94 H94 0.9500 .
C95 N21 1.388(10) .
C95 C90 1.410(11) 2_654
C95 C96 1.426(11) .
C96 C97 1.358(12) .
C96 H96 0.9500 .
C97 C98 1.414(12) .
C97 H97 0.9500 .
C98 N21 1.327(11) .
C98 H98 0.9500 .
C99 N22 1.355(11) .
C99 C100 1.436(12) .
C99 H99 0.9500 .
C100 C101 1.354(12) .
C100 H100 0.9500 .
C101 C102 1.426(11) .
C101 H101 0.9500 .
C102 N22 1.386(10) .
C102 C103 1.389(9) .
C103 C102 1.389(9) 2_654
C103 C104 1.530(15) .
C104 C105 1.386(10) .
C104 C105 1.386(10) 2_654
C105 C106 1.381(11) .
C105 H105 0.9500 .
C106 N23 1.338(10) .
C106 H106 0.9500 .
N23 C106 1.338(10) 2_654
Ag4 N28 2.183(8) .
Ag4 N3 2.280(9) 2_665
Ag4 N3 2.280(9) 1_565
Fe4 N26 1.946(6) 2_655
Fe4 N26 1.946(6) .
Fe4 N27 1.961(6) .
Fe4 N27 1.961(6) 2_655
Fe4 N25 1.985(6) .
Fe4 N25 1.985(6) 2_655
C107 N24 1.318(11) .
C107 C108 1.394(11) .
C107 H107 0.9500 .
C108 C109 1.367(12) .
C108 H108 0.9500 .
C109 C110 1.379(12) .
C109 C116 1.500(11) .
C110 C111 1.401(12) .
C110 H110 0.9500 .
C111 N24 1.337(11) .
C111 H111 0.9500 .
C112 N25 1.344(10) .
C112 C113 1.424(11) .
C112 H112 0.9500 .
C113 C114 1.357(11) .
C113 H113 0.9500 .
C114 C115 1.424(11) .
C114 H114 0.9500 .
C115 C116 1.362(11) .
C115 N25 1.409(9) .
C116 C117 1.372(11) .
C117 C118 1.412(11) .
C117 N26 1.412(9) .
C118 C119 1.352(11) .
C118 H118 0.9500 .
C119 C120 1.425(11) .
C119 H119 0.9500 .
C120 N26 1.323(9) .
C120 H120 0.9500 .
C121 N27 1.346(9) .
C121 C122 1.416(11) .
C121 H121 0.9500 .
C122 C123 1.358(10) .
C122 H122 0.9500 .
C123 C124 1.439(10) .
C123 H123 0.9500 .
C124 C125 1.367(8) .
C124 N27 1.408(9) .
C125 C124 1.367(8) 2_655
C125 C126 1.487(14) .
C126 C127 1.391(9) .
C126 C127 1.391(9) 2_655
C127 C128 1.364(10) .
C127 H127 0.9500 .
C128 N28 1.354(10) .
C128 H128 0.9500 .
N28 C128 1.354(10) 2_655
S1 O3 1.387(6) .
S1 O2 1.400(7) .
S1 O1 1.612(10) .
S1 C129 1.804(14) .
C129 F1 1.255(15) .
C129 F3 1.325(14) .
C129 F2 1.382(16) .
S2 O6 1.402(7) .
S2 O4 1.432(7) .
S2 O5 1.432(7) .
S2 C130 1.811(10) .
C130 F4 1.290(12) .
C130 F6 1.334(12) .
C130 F5 1.340(10) .
S3 O7 1.414(6) .
S3 O8 1.442(6) .
S3 O9 1.449(6) .
S3 C131 1.796(12) .
C131 F9 1.305(12) .
C131 F7 1.327(12) .
C131 F8 1.344(12) .
N29 C132 1.144(15) .
C132 C133 1.437(17) .
C133 H13A 0.9800 .
C133 H13B 0.9800 .
C133 H13C 0.9800 .
N30 C134 1.135(13) .
C134 C135 1.529(16) .
C135 H13D 0.9800 .
C135 H13E 0.9800 .
C135 H13F 0.9800 .
C136 C141 1.357(15) .
C136 C137 1.384(14) .
C136 H136 0.9500 .
C137 C138 1.361(14) .
C137 H137 0.9500 .
C138 C139 1.366(14) .
C138 H138 0.9500 .
C139 C140 1.432(14) .
C139 H139 0.9500 .
C140 C141 1.404(14) .
C140 H140 0.9500 .
C141 H141 0.9500 .
C142 C147 1.345(17) .
C142 C143 1.349(15) .
C142 H142 0.9500 .
C143 C144 1.411(14) .
C143 H143 0.9500 .
C144 C145 1.362(14) .
C144 H144 0.9500 .
C145 C146 1.363(14) .
C145 H145 0.9500 .
C146 C147 1.417(17) .
C146 H146 0.9500 .
C147 H147 0.9500 .
C148 C153 1.347(15) .
C148 C149 1.401(15) .
C148 H148 0.9500 .
C149 C150 1.396(15) .
C149 H149 0.9500 .
C150 C151 1.407(19) .
C150 H150 0.9500 .
C151 C152 1.40(2) .
C151 H151 0.9500 .
C152 C153 1.387(17) .
C152 H152 0.9500 .
C153 H153 0.9500 .
C154 C155 1.345(16) .
C154 C159 1.414(17) .
C154 H154 0.9500 .
C155 C156 1.371(19) .
C155 H155 0.9500 .
C156 C157 1.32(2) .
C156 H156 0.9500 .
C157 C158 1.40(2) .
C157 H157 0.9500 .
C158 C159 1.398(16) .
C158 H158 0.9500 .
C159 H159 0.9500 .
C160 C161 1.386(14) .
C160 C161 1.386(14) 2_656
C160 H160 0.9500 .
C161 C162 1.385(15) .
C161 H161 0.9500 .
C162 C163 1.340(15) .
C162 H162 0.9500 .
C163 C162 1.340(15) 2_656
C163 H163 0.9500 .

loop_
_geom_torsion_atom_site_label_1
_geom_torsion_atom_site_label_2
_geom_torsion_atom_site_label_3
_geom_torsion_atom_site_label_4
_geom_torsion
_geom_torsion_site_symmetry_1
_geom_torsion_site_symmetry_4
N1 C1 C2 C3 -0.7(11) . .
C1 C2 C3 C4 -0.1(11) . .
C2 C3 C4 N1 0.8(11) . .
C2 C3 C4 C5 -173.0(9) . .
N1 C4 C5 C6 -5.6(14) . .
C3 C4 C5 C6 167.4(9) . .
N1 C4 C5 C10 174.6(8) . .
C3 C4 C5 C10 -12.5(14) . .
C4 C5 C6 N2 8.1(14) . .
C10 C5 C6 N2 -172.0(8) . .
C4 C5 C6 C7 -173.3(9) . .
C10 C5 C6 C7 6.5(14) . .
C5 C6 C7 C8 178.4(9) . .
N2 C6 C7 C8 -2.8(10) . .
C6 C7 C8 C9 2.3(11) . .
C7 C8 C9 N2 -0.9(11) . .
C6 C5 C10 C14 -67.7(17) . .
C4 C5 C10 C14 112.2(15) . .
C6 C5 C10 C11 107.9(11) . .
C4 C5 C10 C11 -72.2(12) . .
C14 C10 C11 C12 -0.2(18) . .
C5 C10 C11 C12 -176.2(10) . .
C10 C11 C12 N3 -1.7(18) . .
C11 C10 C14 C13 1(3) . .
C5 C10 C14 C13 176.2(17) . .
N3 C13 C14 C10 1(3) . .
N4 C15 C16 C17 1.1(11) . .
C15 C16 C17 C18 -1.9(11) . .
C16 C17 C18 C19 -172.8(9) . .
C16 C17 C18 N4 2.0(10) . .
N4 C18 C19 C20 -3.2(14) . .
C17 C18 C19 C20 170.8(9) . .
N4 C18 C19 C24 175.3(7) . .
C17 C18 C19 C24 -10.7(13) . .
C18 C19 C20 N5 7.2(14) . .
C24 C19 C20 N5 -171.3(7) . .
C18 C19 C20 C21 -170.1(9) . .
C24 C19 C20 C21 11.4(13) . .
C19 C20 C21 C22 177.3(9) . .
N5 C20 C21 C22 -0.3(10) . .
C20 C21 C22 C23 -0.1(10) . .
C21 C22 C23 N5 0.6(10) . .
C18 C19 C24 C25 -72.6(11) . .
C20 C19 C24 C25 106.1(10) . .
C18 C19 C24 C28 109.2(10) . .
C20 C19 C24 C28 -72.2(12) . .
C28 C24 C25 C26 -2.2(14) . .
C19 C24 C25 C26 179.4(9) . .
C24 C25 C26 N6 -2.5(16) . .
C25 C24 C28 C27 2.7(14) . .
C19 C24 C28 C27 -179.0(9) . .
N6 C27 C28 C24 1.4(16) . .
N7 C29 C30 C31 2.4(10) . .
C29 C30 C31 C32 -1.4(9) . .
C30 C31 C32 N7 0.1(9) . .
C30 C31 C32 C33 -176.7(8) . .
N7 C32 C33 C34 0.3(13) . .
C31 C32 C33 C34 176.7(8) . .
N7 C32 C33 C38 -179.1(7) . .
C31 C32 C33 C38 -2.7(12) . .
C32 C33 C34 N8 5.6(12) . .
C38 C33 C34 N8 -175.0(7) . .
C32 C33 C34 C35 -174.6(8) . .
C38 C33 C34 C35 4.8(13) . .
C33 C34 C35 C36 -179.8(8) . .
N8 C34 C35 C36 0.0(9) . .
C34 C35 C36 C37 0.1(10) . .
C35 C36 C37 N8 -0.2(10) . .
C34 C33 C38 C42 -114.5(10) . .
C32 C33 C38 C42 64.9(12) . .
C34 C33 C38 C39 63.3(11) . .
C32 C33 C38 C39 -117.2(9) . .
C42 C38 C39 C40 -5.5(14) . .
C33 C38 C39 C40 176.4(9) . .
C38 C39 C40 N9 2.4(17) . .
N9 C41 C42 C38 1.5(15) . .
C39 C38 C42 C41 3.8(14) . .
C33 C38 C42 C41 -178.4(9) . .
C2 C1 N1 C4 1.2(10) . .
C2 C1 N1 Fe1 -169.3(6) . .
C5 C4 N1 C1 172.9(8) . .
C3 C4 N1 C1 -1.2(9) . .
C5 C4 N1 Fe1 -16.1(11) . .
C3 C4 N1 Fe1 169.8(6) . .
N5 Fe1 N1 C1 15.7(7) . .
N2 Fe1 N1 C1 -165.6(7) . .
N7 Fe1 N1 C1 47(6) . .
N8 Fe1 N1 C1 -76.7(7) . .
N4 Fe1 N1 C1 105.7(7) . .
N5 Fe1 N1 C4 -153.2(7) . .
N2 Fe1 N1 C4 25.5(7) . .
N7 Fe1 N1 C4 -121(6) . .
N8 Fe1 N1 C4 114.4(6) . .
N4 Fe1 N1 C4 -63.2(7) . .
C8 C9 N2 C6 -0.9(10) . .
C8 C9 N2 Fe1 168.4(6) . .
C5 C6 N2 C9 -178.9(8) . .
C7 C6 N2 C9 2.2(9) . .
C5 C6 N2 Fe1 11.4(12) . .
C7 C6 N2 Fe1 -167.4(6) . .
N5 Fe1 N2 C9 -149(8) . .
N7 Fe1 N2 C9 -12.1(7) . .
N8 Fe1 N2 C9 78.8(7) . .
N1 Fe1 N2 C9 169.4(7) . .
N4 Fe1 N2 C9 -105.5(7) . .
N5 Fe1 N2 C6 18(9) . .
N7 Fe1 N2 C6 155.4(7) . .
N8 Fe1 N2 C6 -113.7(7) . .
N1 Fe1 N2 C6 -23.1(7) . .
N4 Fe1 N2 C6 62.0(7) . .
C11 C12 N3 C13 3(2) . .
C11 C12 N3 Ag4 156.2(9) . 1_545
C14 C13 N3 C12 -3(3) . .
C14 C13 N3 Ag4 -154.7(17) . 1_545
C16 C15 N4 C18 0.2(10) . .
C16 C15 N4 Fe1 -166.3(6) . .
C19 C18 N4 C15 173.7(8) . .
C17 C18 N4 C15 -1.3(9) . .
C19 C18 N4 Fe1 -19.1(11) . .
C17 C18 N4 Fe1 165.9(6) . .
N5 Fe1 N4 C15 -167.9(7) . .
N2 Fe1 N4 C15 13.5(7) . .
N7 Fe1 N4 C15 -77.6(7) . .
N8 Fe1 N4 C15 76(3) . .
N1 Fe1 N4 C15 104.7(7) . .
N5 Fe1 N4 C18 27.5(6) . .
N2 Fe1 N4 C18 -151.1(6) . .
N7 Fe1 N4 C18 117.8(6) . .
N8 Fe1 N4 C18 -89(3) . .
N1 Fe1 N4 C18 -59.8(6) . .
C22 C23 N5 C20 -0.8(9) . .
C22 C23 N5 Fe1 169.4(6) . .
C19 C20 N5 C23 -177.1(8) . .
C21 C20 N5 C23 0.7(9) . .
C19 C20 N5 Fe1 12.7(12) . .
C21 C20 N5 Fe1 -169.6(6) . .
N2 Fe1 N5 C23 -150(8) . .
N7 Fe1 N5 C23 73.4(7) . .
N8 Fe1 N5 C23 -17.5(7) . .
N1 Fe1 N5 C23 -108.1(7) . .
N4 Fe1 N5 C23 166.8(7) . .
N2 Fe1 N5 C20 19(9) . .
N7 Fe1 N5 C20 -118.3(7) . .
N8 Fe1 N5 C20 150.8(7) . .
N1 Fe1 N5 C20 60.2(7) . .
N4 Fe1 N5 C20 -24.9(7) . .
C25 C26 N6 C27 6.5(15) . .
C25 C26 N6 Ag2 172.3(8) . 4_545
C28 C27 N6 C26 -5.9(15) . .
C28 C27 N6 Ag2 -171.0(8) . 4_545
C30 C29 N7 C32 -2.3(9) . .
C30 C29 N7 Fe1 -174.2(5) . .
C33 C32 N7 C29 178.2(7) . .
C31 C32 N7 C29 1.3(8) . .
C33 C32 N7 Fe1 -10.0(11) . .
C31 C32 N7 Fe1 173.1(5) . .
N5 Fe1 N7 C29 88.1(6) . .
N2 Fe1 N7 C29 -90.5(6) . .
N8 Fe1 N7 C29 -179.4(6) . .
N1 Fe1 N7 C29 56(6) . .
N4 Fe1 N7 C29 -1.6(7) . .
N5 Fe1 N7 C32 -82.1(6) . .
N2 Fe1 N7 C32 99.3(6) . .
N8 Fe1 N7 C32 10.3(6) . .
N1 Fe1 N7 C32 -114(6) . .
N4 Fe1 N7 C32 -171.9(6) . .
C36 C37 N8 C34 0.2(9) . .
C36 C37 N8 Fe1 -178.4(5) . .
C33 C34 N8 C37 179.7(7) . .
C35 C34 N8 C37 -0.1(8) . .
C33 C34 N8 Fe1 -1.7(11) . .
C35 C34 N8 Fe1 178.5(5) . .
N5 Fe1 N8 C37 -96.1(6) . .
N2 Fe1 N8 C37 82.4(7) . .
N7 Fe1 N8 C37 173.5(6) . .
N1 Fe1 N8 C37 -8.7(7) . .
N4 Fe1 N8 C37 20(4) . .
N5 Fe1 N8 C34 85.6(6) . .
N2 Fe1 N8 C34 -95.9(6) . .
N7 Fe1 N8 C34 -4.8(6) . .
N1 Fe1 N8 C34 172.9(6) . .
N4 Fe1 N8 C34 -158(3) . .
C39 C40 N9 C41 2.7(15) . .
C39 C40 N9 Ag1 -178.3(8) . .
C42 C41 N9 C40 -4.7(14) . .
C42 C41 N9 Ag1 176.4(7) . .
N15 Ag1 N9 C40 101.1(8) 1_556 .
N12 Ag1 N9 C40 -79.1(8) . .
N15 Ag1 N9 C41 -80.1(8) 1_556 .
N12 Ag1 N9 C41 99.7(7) . .
N10 C43 C44 C45 -0.8(9) . .
C43 C44 C45 C46 1.9(9) . .
C44 C45 C46 C47 175.0(7) . .
C44 C45 C46 N10 -2.3(8) . .
N10 C46 C47 C48 3.1(12) . .
C45 C46 C47 C48 -173.7(7) . .
N10 C46 C47 C52 -178.6(7) . .
C45 C46 C47 C52 4.5(12) . .
C46 C47 C48 N11 -8.8(12) . .
C52 C47 C48 N11 172.9(6) . .
C46 C47 C48 C49 173.9(7) . .
C52 C47 C48 C49 -4.4(11) . .
N11 C48 C49 C50 1.4(8) . .
C47 C48 C49 C50 179.0(7) . .
C48 C49 C50 C51 -0.6(8) . .
C49 C50 C51 N11 -0.4(9) . .
C46 C47 C52 C53 -61.6(11) . .
C48 C47 C52 C53 116.8(9) . .
C46 C47 C52 C56 117.4(9) . .
C48 C47 C52 C56 -64.2(10) . .
C56 C52 C53 C54 3.1(13) . .
C47 C52 C53 C54 -177.9(8) . .
C52 C53 C54 N12 -0.8(13) . .
N12 C55 C56 C52 -0.4(16) . .
C53 C52 C56 C55 -2.5(14) . .
C47 C52 C56 C55 178.5(8) . .
N13 C57 C58 C59 0.8(9) . .
C57 C58 C59 C60 -1.9(8) . .
C58 C59 C60 N13 2.4(8) . .
C58 C59 C60 C61 -179.2(7) . .
N13 C60 C61 C62 -7.4(12) . .
C59 C60 C61 C62 174.3(7) . .
N13 C60 C61 C66 174.7(7) . .
C59 C60 C61 C66 -3.6(11) . .
C60 C61 C62 N14 2.4(12) . .
C66 C61 C62 N14 -179.7(6) . .
C60 C61 C62 C63 -172.2(7) . .
C66 C61 C62 C63 5.7(11) . .
C61 C62 C63 C64 175.7(7) . .
N14 C62 C63 C64 0.5(8) . .
C62 C63 C64 C65 -0.4(8) . .
C63 C64 C65 N14 0.2(9) . .
C62 C61 C66 C67 104.5(9) . .
C60 C61 C66 C67 -77.5(10) . .
C62 C61 C66 C70 -75.8(10) . .
C60 C61 C66 C70 102.2(9) . .
C70 C66 C67 C68 0.3(13) . .
C61 C66 C67 C68 180.0(8) . .
C66 C67 C68 N15 -1.9(15) . .
C67 C66 C70 C69 0.4(12) . .
C61 C66 C70 C69 -179.3(7) . .
N15 C69 C70 C66 0.3(14) . .
N16 C71 C72 C73 -0.3(9) . .
C71 C72 C73 C74 0.1(8) . .
C72 C73 C74 C75 177.6(7) . .
C72 C73 C74 N16 0.1(8) . .
C73 C74 C75 C76 -175.9(7) . .
N16 C74 C75 C76 1.2(11) . .
C73 C74 C75 C80 1.9(11) . .
N16 C74 C75 C80 179.1(6) . .
C74 C75 C76 N17 1.2(11) . .
C80 C75 C76 N17 -176.6(6) . .
C74 C75 C76 C77 -173.8(7) . .
C80 C75 C76 C77 8.3(11) . .
N17 C76 C77 C78 0.4(8) . .
C75 C76 C77 C78 176.1(7) . .
C76 C77 C78 C79 0.1(8) . .
C77 C78 C79 N17 -0.5(8) . .
C74 C75 C80 C84 -107.6(8) . .
C76 C75 C80 C84 70.4(10) . .
C74 C75 C80 C81 73.6(10) . .
C76 C75 C80 C81 -108.3(8) . .
C84 C80 C81 C82 -0.8(12) . .
C75 C80 C81 C82 178.0(7) . .
C80 C81 C82 N18 -0.4(12) . .
C81 C80 C84 C83 -0.1(12) . .
C75 C80 C84 C83 -178.9(7) . .
N18 C83 C84 C80 2.3(13) . .
C44 C43 N10 C46 -0.7(9) . .
C44 C43 N10 Fe2 166.1(5) . .
C47 C46 N10 C43 -175.6(7) . .
C45 C46 N10 C43 1.8(8) . .
C47 C46 N10 Fe2 17.0(10) . .
C45 C46 N10 Fe2 -165.6(5) . .
N11 Fe2 N10 C43 172.0(6) . .
N16 Fe2 N10 C43 -77(5) . .
N13 Fe2 N10 C43 -9.6(6) . .
N17 Fe2 N10 C43 81.7(6) . .
N14 Fe2 N10 C43 -99.4(6) . .
N11 Fe2 N10 C46 -23.4(6) . .
N16 Fe2 N10 C46 88(5) . .
N13 Fe2 N10 C46 155.1(6) . .
N17 Fe2 N10 C46 -113.7(6) . .
N14 Fe2 N10 C46 65.3(6) . .
C50 C51 N11 C48 1.2(8) . .
C50 C51 N11 Fe2 -171.2(5) . .
C49 C48 N11 C51 -1.6(8) . .
C47 C48 N11 C51 -179.3(7) . .
C49 C48 N11 Fe2 170.7(5) . .
C47 C48 N11 Fe2 -7.0(10) . .
N16 Fe2 N11 C51 12.7(6) . .
N13 Fe2 N11 C51 127(9) . .
N17 Fe2 N11 C51 -77.6(6) . .
N10 Fe2 N11 C51 -170.2(6) . .
N14 Fe2 N11 C51 104.5(6) . .
N16 Fe2 N11 C48 -158.1(6) . .
N13 Fe2 N11 C48 -44(10) . .
N17 Fe2 N11 C48 111.6(6) . .
N10 Fe2 N11 C48 19.0(6) . .
N14 Fe2 N11 C48 -66.3(6) . .
C56 C55 N12 C54 2.7(14) . .
C56 C55 N12 Ag1 -159.6(8) . .
C53 C54 N12 C55 -2.0(12) . .
C53 C54 N12 Ag1 158.8(6) . .
N9 Ag1 N12 C55 -88.7(7) . .
N15 Ag1 N12 C55 91.1(7) 1_556 .
N9 Ag1 N12 C54 110.3(7) . .
N15 Ag1 N12 C54 -69.9(7) 1_556 .
C58 C57 N13 C60 0.7(9) . .
C58 C57 N13 Fe2 -171.9(5) . .
C61 C60 N13 C57 179.6(7) . .
C59 C60 N13 C57 -1.9(8) . .
C61 C60 N13 Fe2 -8.0(11) . .
C59 C60 N13 Fe2 170.5(5) . .
N11 Fe2 N13 C57 168(53) . .
N16 Fe2 N13 C57 -78.1(6) . .
N17 Fe2 N13 C57 12.2(6) . .
N10 Fe2 N13 C57 104.8(6) . .
N14 Fe2 N13 C57 -170.0(6) . .
N11 Fe2 N13 C60 -3(10) . .
N16 Fe2 N13 C60 110.8(6) . .
N17 Fe2 N13 C60 -158.9(6) . .
N10 Fe2 N13 C60 -66.3(6) . .
N14 Fe2 N13 C60 19.0(6) . .
C64 C65 N14 C62 0.1(8) . .
C64 C65 N14 Fe2 166.8(5) . .
C61 C62 N14 C65 -175.8(7) . .
C63 C62 N14 C65 -0.4(8) . .
C61 C62 N14 Fe2 17.1(10) . .
C63 C62 N14 Fe2 -167.5(5) . .
N11 Fe2 N14 C65 -8.0(6) . .
N16 Fe2 N14 C65 82.4(6) . .
N13 Fe2 N14 C65 172.7(6) . .
N17 Fe2 N14 C65 -73(6) . .
N10 Fe2 N14 C65 -98.8(6) . .
N11 Fe2 N14 C62 156.3(6) . .
N16 Fe2 N14 C62 -113.4(6) . .
N13 Fe2 N14 C62 -23.1(6) . .
N17 Fe2 N14 C62 91(6) . .
N10 Fe2 N14 C62 65.5(6) . .
C67 C68 N15 C69 2.5(14) . .
C67 C68 N15 Ag1 -167.1(7) . 1_554
C70 C69 N15 C68 -1.7(13) . .
C70 C69 N15 Ag1 167.9(7) . 1_554
C72 C71 N16 C74 0.4(8) . .
C72 C71 N16 Fe2 -171.5(5) . .
C75 C74 N16 C71 -177.9(7) . .
C73 C74 N16 C71 -0.3(8) . .
C75 C74 N16 Fe2 -6.2(10) . .
C73 C74 N16 Fe2 171.4(5) . .
N11 Fe2 N16 C71 86.2(6) . .
N13 Fe2 N16 C71 -92.2(6) . .
N17 Fe2 N16 C71 176.5(6) . .
N10 Fe2 N16 C71 -25(5) . .
N14 Fe2 N16 C71 -2.5(6) . .
N11 Fe2 N16 C74 -83.9(6) . .
N13 Fe2 N16 C74 97.7(6) . .
N17 Fe2 N16 C74 6.4(6) . .
N10 Fe2 N16 C74 165(4) . .
N14 Fe2 N16 C74 -172.6(6) . .
C78 C79 N17 C76 0.8(8) . .
C78 C79 N17 Fe2 -177.3(5) . .
C75 C76 N17 C79 -176.6(7) . .
C77 C76 N17 C79 -0.7(7) . .
C75 C76 N17 Fe2 1.3(10) . .
C77 C76 N17 Fe2 177.3(5) . .
N11 Fe2 N17 C79 -96.1(6) . .
N16 Fe2 N17 C79 173.5(6) . .
N13 Fe2 N17 C79 83.2(6) . .
N10 Fe2 N17 C79 -5.4(6) . .
N14 Fe2 N17 C79 -31(7) . .
N11 Fe2 N17 C76 86.3(6) . .
N16 Fe2 N17 C76 -4.2(6) . .
N13 Fe2 N17 C76 -94.4(6) . .
N10 Fe2 N17 C76 177.0(6) . .
N14 Fe2 N17 C76 151(6) . .
C84 C83 N18 C82 -3.3(12) . .
C84 C83 N18 Ag2 179.9(6) . .
C81 C82 N18 C83 2.4(11) . .
C81 C82 N18 Ag2 179.1(6) . .
N6 Ag2 N18 C83 -74.9(7) 4 .
N19 Ag2 N18 C83 123.2(6) . .
N6 Ag2 N18 C82 108.5(6) 4 .
N19 Ag2 N18 C82 -53.3(6) . .
N19 C85 C86 C87 -0.6(14) . .
C85 C86 C87 C88 -0.7(13) . .
C85 C86 C87 C90 177.0(8) . .
C86 C87 C88 C89 0.5(14) . .
C90 C87 C88 C89 -177.3(9) . .
C87 C88 C89 N19 1.1(16) . .
C86 C87 C90 C95 82.6(11) . 2_654
C88 C87 C90 C95 -99.8(10) . 2_654
C86 C87 C90 C91 -96.4(10) . .
C88 C87 C90 C91 81.3(10) . .
C95 C90 C91 N20 5.8(13) 2_654 .
C87 C90 C91 N20 -175.3(7) . .
C95 C90 C91 C92 -175.2(8) 2_654 .
C87 C90 C91 C92 3.6(13) . .
N20 C91 C92 C93 -1.0(10) . .
C90 C91 C92 C93 179.9(9) . .
C91 C92 C93 C94 1.9(10) . .
C92 C93 C94 N20 -2.3(11) . .
N21 C95 C96 C97 1.3(11) . .
C90 C95 C96 C97 -175.4(9) 2_654 .
C95 C96 C97 C98 -1.2(11) . .
C96 C97 C98 N21 0.7(11) . .
N22 C99 C100 C101 -1.7(11) . .
C99 C100 C101 C102 2.4(10) . .
C100 C101 C102 N22 -2.3(10) . .
C100 C101 C102 C103 -178.6(7) . .
N22 C102 C103 C102 1.7(6) . 2_654
C101 C102 C103 C102 177.5(10) . 2_654
N22 C102 C103 C104 -178.3(6) . .
C101 C102 C103 C104 -2.5(10) . .
C102 C103 C104 C105 109.1(6) 2_654 .
C102 C103 C104 C105 -70.9(6) . .
C102 C103 C104 C105 -71.0(6) 2_654 2_654
C102 C103 C104 C105 109.0(6) . 2_654
C105 C104 C105 C106 0.8(6) 2_654 .
C103 C104 C105 C106 -179.2(6) . .
C104 C105 C106 N23 -1.8(13) . .
C88 C89 N19 C85 -2.3(14) . .
C88 C89 N19 Ag2 161.2(9) . .
C86 C85 N19 C89 2.0(13) . .
C86 C85 N19 Ag2 -159.5(7) . .
N18 Ag2 N19 C89 69.3(7) . .
N6 Ag2 N19 C89 -98.2(6) 4 .
N18 Ag2 N19 C85 -129.2(7) . .
N6 Ag2 N19 C85 63.3(7) 4 .
C93 C94 N20 C91 1.6(10) . .
C93 C94 N20 Fe3 171.1(6) . .
C92 C91 N20 C94 -0.4(9) . .
C90 C91 N20 C94 178.7(8) . .
C92 C91 N20 Fe3 -169.6(6) . .
C90 C91 N20 Fe3 9.6(12) . .
N20 Fe3 N20 C94 -142.3(7) 2_654 .
N22 Fe3 N20 C94 82.9(7) 2_654 .
N22 Fe3 N20 C94 -7.8(7) . .
N21 Fe3 N20 C94 174.8(7) 2_654 .
N21 Fe3 N20 C94 -99.6(7) . .
N20 Fe3 N20 C91 24.6(7) 2_654 .
N22 Fe3 N20 C91 -110.1(7) 2_654 .
N22 Fe3 N20 C91 159.2(7) . .
N21 Fe3 N20 C91 -18.3(7) 2_654 .
N21 Fe3 N20 C91 67.4(7) . .
C97 C98 N21 C95 0.2(10) . .
C97 C98 N21 Fe3 -171.9(6) . .
C90 C95 N21 C98 175.9(8) 2_654 .
C96 C95 N21 C98 -0.9(10) . .
C90 C95 N21 Fe3 -11.9(12) 2_654 .
C96 C95 N21 Fe3 171.3(6) . .
N20 Fe3 N21 C98 -170.3(8) 2_654 .
N20 Fe3 N21 C98 10.5(8) . .
N22 Fe3 N21 C98 48(4) 2_654 .
N22 Fe3 N21 C98 -82.0(8) . .
N21 Fe3 N21 C98 101.3(8) 2_654 .
N20 Fe3 N21 C95 19.1(7) 2_654 .
N20 Fe3 N21 C95 -160.1(7) . .
N22 Fe3 N21 C95 -123(4) 2_654 .
N22 Fe3 N21 C95 107.4(7) . .
N21 Fe3 N21 C95 -69.3(6) 2_654 .
C100 C99 N22 C102 0.3(10) . .
C100 C99 N22 Fe3 -178.6(6) . .
C103 C102 N22 C99 177.7(7) . .
C101 C102 N22 C99 1.2(9) . .
C103 C102 N22 Fe3 -3.4(11) . .
C101 C102 N22 Fe3 -179.9(6) . .
N20 Fe3 N22 C99 87.8(7) 2_654 .
N20 Fe3 N22 C99 -91.3(7) . .
N22 Fe3 N22 C99 -179.6(8) 2_654 .
N21 Fe3 N22 C99 50(4) 2_654 .
N21 Fe3 N22 C99 -2.8(7) . .
N20 Fe3 N22 C102 -90.9(7) 2_654 .
N20 Fe3 N22 C102 90.0(7) . .
N22 Fe3 N22 C102 1.6(5) 2_654 .
N21 Fe3 N22 C102 -128(4) 2_654 .
N21 Fe3 N22 C102 178.4(7) . .
C105 C106 N23 C106 0.9(7) . 2_654
C105 C106 N23 Ag3 -179.1(7) . .
N24 Ag3 N23 C106 64.4(5) . 2_654
N24 Ag3 N23 C106 -115.6(5) 2_654 2_654
N24 Ag3 N23 C106 -115.6(5) . .
N24 Ag3 N23 C106 64.4(5) 2_654 .
N24 C107 C108 C109 0.6(14) . .
C107 C108 C109 C110 3.7(13) . .
C107 C108 C109 C116 -172.9(8) . .
C108 C109 C110 C111 -4.0(13) . .
C116 C109 C110 C111 172.7(8) . .
C109 C110 C111 N24 0.1(14) . .
N25 C112 C113 C114 -0.4(10) . .
C112 C113 C114 C115 1.7(10) . .
C113 C114 C115 C116 175.1(9) . .
C113 C114 C115 N25 -2.4(9) . .
N25 C115 C116 C117 4.6(14) . .
C114 C115 C116 C117 -172.6(9) . .
N25 C115 C116 C109 -173.1(7) . .
C114 C115 C116 C109 9.7(13) . .
C108 C109 C116 C115 -96.5(10) . .
C110 C109 C116 C115 87.0(10) . .
C108 C109 C116 C117 85.5(10) . .
C110 C109 C116 C117 -91.0(10) . .
C115 C116 C117 C118 177.1(8) . .
C109 C116 C117 C118 -5.2(13) . .
C115 C116 C117 N26 -5.6(14) . .
C109 C116 C117 N26 172.2(7) . .
C116 C117 C118 C119 179.8(8) . .
N26 C117 C118 C119 2.1(9) . .
C117 C118 C119 C120 -2.3(9) . .
C118 C119 C120 N26 1.8(9) . .
N27 C121 C122 C123 -0.5(9) . .
C121 C122 C123 C124 0.1(8) . .
C122 C123 C124 C125 179.6(6) . .
C122 C123 C124 N27 0.2(8) . .
N27 C124 C125 C124 3.1(5) . 2_655
C123 C124 C125 C124 -176.1(8) . 2_655
N27 C124 C125 C126 -176.9(5) . .
C123 C124 C125 C126 3.9(8) . .
C124 C125 C126 C127 72.9(5) . .
C124 C125 C126 C127 -107.1(5) 2_655 .
C124 C125 C126 C127 -107.1(5) . 2_655
C124 C125 C126 C127 72.9(5) 2_655 2_655
C127 C126 C127 C128 -0.5(5) 2_655 .
C125 C126 C127 C128 179.5(5) . .
C126 C127 C128 N28 1.0(11) . .
C108 C107 N24 C111 -4.5(13) . .
C108 C107 N24 Ag3 161.6(6) . .
C110 C111 N24 C107 4.2(14) . .
C110 C111 N24 Ag3 -163.3(7) . .
N23 Ag3 N24 C107 127.5(6) . .
N24 Ag3 N24 C107 -52.5(6) 2_654 .
N23 Ag3 N24 C111 -65.9(6) . .
N24 Ag3 N24 C111 114.1(6) 2_654 .
C113 C112 N25 C115 -1.1(9) . .
C113 C112 N25 Fe4 172.8(5) . .
C116 C115 N25 C112 -175.6(8) . .
C114 C115 N25 C112 2.2(8) . .
C116 C115 N25 Fe4 10.3(11) . .
C114 C115 N25 Fe4 -171.9(5) . .
N26 Fe4 N25 C112 -10.7(7) 2_655 .
N26 Fe4 N25 C112 169.8(6) . .
N27 Fe4 N25 C112 79.1(6) . .
N27 Fe4 N25 C112 -73(4) 2_655 .
N25 Fe4 N25 C112 -102.6(7) 2_655 .
N26 Fe4 N25 C115 162.2(6) 2_655 .
N26 Fe4 N25 C115 -17.4(6) . .
N27 Fe4 N25 C115 -108.0(6) . .
N27 Fe4 N25 C115 100(4) 2_655 .
N25 Fe4 N25 C115 70.3(6) 2_655 .
C119 C120 N26 C117 -0.4(8) . .
C119 C120 N26 Fe4 -170.3(5) . .
C116 C117 N26 C120 -178.8(8) . .
C118 C117 N26 C120 -1.0(8) . .
C116 C117 N26 Fe4 -8.8(11) . .
C118 C117 N26 Fe4 169.0(5) . .
N26 Fe4 N26 C120 142(16) 2_655 .
N27 Fe4 N26 C120 -83.4(6) . .
N27 Fe4 N26 C120 7.6(6) 2_655 .
N25 Fe4 N26 C120 -175.4(6) . .
N25 Fe4 N26 C120 99.5(6) 2_655 .
N26 Fe4 N26 C117 -26(16) 2_655 .
N27 Fe4 N26 C117 108.5(6) . .
N27 Fe4 N26 C117 -160.5(6) 2_655 .
N25 Fe4 N26 C117 16.5(6) . .
N25 Fe4 N26 C117 -68.6(6) 2_655 .
C122 C121 N27 C124 0.6(8) . .
C122 C121 N27 Fe4 -173.3(5) . .
C125 C124 N27 C121 -179.9(6) . .
C123 C124 N27 C121 -0.5(8) . .
C125 C124 N27 Fe4 -6.1(9) . .
C123 C124 N27 Fe4 173.3(5) . .
N26 Fe4 N27 C121 85.0(6) 2_655 .
N26 Fe4 N27 C121 -94.5(6) . .
N27 Fe4 N27 C121 175.6(7) 2_655 .
N25 Fe4 N27 C121 -2.8(6) . .
N25 Fe4 N27 C121 -32(5) 2_655 .
N26 Fe4 N27 C124 -87.8(6) 2_655 .
N26 Fe4 N27 C124 92.7(6) . .
N27 Fe4 N27 C124 2.8(4) 2_655 .
N25 Fe4 N27 C124 -175.6(6) . .
N25 Fe4 N27 C124 155(4) 2_655 .
C127 C128 N28 C128 -0.5(5) . 2_655
C127 C128 N28 Ag4 179.5(5) . .
N3 Ag4 N28 C128 -71.7(5) 2_665 .
N3 Ag4 N28 C128 108.3(5) 1_565 .
N3 Ag4 N28 C128 108.3(5) 2_665 2_655
N3 Ag4 N28 C128 -71.7(5) 1_565 2_655
O3 S1 C129 F1 172.4(11) . .
O2 S1 C129 F1 -55.3(13) . .
O1 S1 C129 F1 55.0(13) . .
O3 S1 C129 F3 -60.7(12) . .
O2 S1 C129 F3 71.6(11) . .
O1 S1 C129 F3 -178.1(10) . .
O3 S1 C129 F2 53.1(10) . .
O2 S1 C129 F2 -174.6(8) . .
O1 S1 C129 F2 -64.3(9) . .
O6 S2 C130 F4 -55.7(9) . .
O4 S2 C130 F4 -177.1(8) . .
O5 S2 C130 F4 64.6(9) . .
O6 S2 C130 F6 64.2(8) . .
O4 S2 C130 F6 -57.2(8) . .
O5 S2 C130 F6 -175.5(7) . .
O6 S2 C130 F5 -179.1(8) . .
O4 S2 C130 F5 59.5(9) . .
O5 S2 C130 F5 -58.8(9) . .
O7 S3 C131 F9 179.1(8) . .
O8 S3 C131 F9 60.1(9) . .
O9 S3 C131 F9 -60.0(9) . .
O7 S3 C131 F7 60.3(9) . .
O8 S3 C131 F7 -58.7(9) . .
O9 S3 C131 F7 -178.8(8) . .
O7 S3 C131 F8 -58.2(9) . .
O8 S3 C131 F8 -177.2(7) . .
O9 S3 C131 F8 62.7(9) . .
C141 C136 C137 C138 -0.7(15) . .
C136 C137 C138 C139 3.3(15) . .
C137 C138 C139 C140 -3.7(15) . .
C138 C139 C140 C141 1.6(14) . .
C137 C136 C141 C140 -1.0(16) . .
C139 C140 C141 C136 0.5(15) . .
C147 C142 C143 C144 -2.5(18) . .
C142 C143 C144 C145 4.0(15) . .
C143 C144 C145 C146 -5.1(15) . .
C144 C145 C146 C147 4.5(16) . .
C143 C142 C147 C146 1.8(18) . .
C145 C146 C147 C142 -2.6(16) . .
C153 C148 C149 C150 -3.4(17) . .
C148 C149 C150 C151 1.7(17) . .
C149 C150 C151 C152 -0.5(19) . .
C150 C151 C152 C153 1(2) . .
C149 C148 C153 C152 3.6(19) . .
C151 C152 C153 C148 -2(2) . .
C159 C154 C155 C156 -0.5(17) . .
C154 C155 C156 C157 -2(2) . .
C155 C156 C157 C158 3(3) . .
C156 C157 C158 C159 -2(2) . .
C157 C158 C159 C154 0.0(18) . .
C155 C154 C159 C158 1.2(17) . .
C161 C160 C161 C162 1.0(9) 2_656 .
C160 C161 C162 C163 -2.2(18) . .
C161 C162 C163 C162 1.1(9) . 2_656

loop_
_platon_squeeze_void_nr
_platon_squeeze_void_average_x
_platon_squeeze_void_average_y
_platon_squeeze_void_average_z
_platon_squeeze_void_volume
_platon_squeeze_void_count_electrons
1 0.000 0.120 0.250 62.2 -0.4
2 0.000 0.216 0.750 161.4 37.3
3 0.000 0.784 0.250 161.5 38.2
4 0.000 0.880 0.750 62.2 0.1
5 0.038 0.320 0.797 9.1 -0.3
6 0.038 0.680 0.297 9.1 -0.6
7 0.185 0.373 0.132 106.8 2.3
8 0.115 0.401 0.764 8.5 -0.5
9 0.115 0.599 0.264 8.6 -0.4
10 0.185 0.627 0.632 106.8 2.0
11 0.315 0.127 0.868 106.8 1.4
12 0.315 0.873 0.368 106.8 1.5
13 0.385 0.099 0.236 8.5 -0.5
14 0.385 0.901 0.736 8.6 -0.5
15 0.500 0.284 0.250 161.5 38.2
16 0.500 0.716 0.750 161.4 37.3
17 0.500 0.380 0.750 62.2 0.1
18 0.500 0.620 0.250 62.2 -0.4
19 0.462 0.180 0.203 8.8 -0.4
20 0.462 0.820 0.703 8.8 0.0
21 0.538 0.180 0.297 9.1 -0.6
22 0.538 0.820 0.797 9.1 -0.3
23 0.615 0.099 0.264 8.6 -0.4
24 0.685 0.127 0.632 106.8 2.0
25 0.685 0.873 0.132 106.8 2.3
26 0.615 0.901 0.764 8.5 -0.5
27 0.815 0.373 0.368 106.8 1.5
28 0.815 0.627 0.868 106.8 1.4
29 0.885 0.401 0.736 8.6 -0.5
30 0.885 0.599 0.236 8.5 -0.5
31 0.962 0.320 0.702 8.8 0.0
32 0.962 0.680 0.202 8.8 -0.4
